data_7230260
loop_
_publ_author_name
'Jin, Jun-Ling'
'Shen, Yang-Lin'
'Xie, Yun-Peng'
'Lu, Xing'

_publ_section_title
;
 Silver ethynide clusters constructed with fluorinated \b-diketonate
 ligands
;
_journal_issue 14
_journal_name_full CrystEngComm
_journal_page_first 2036
_journal_paper_doi 10.1039/C8CE00243F
_journal_volume 20
_journal_year 2018
_chemical_formula_sum 'C172 H242 Ag40 F30 O33 P4 V2'
_chemical_formula_weight 7948.20
_space_group_crystal_system monoclinic
_space_group_IT_number 14
_space_group_name_Hall '-P 2ybc'
_space_group_name_H-M_alt 'P 1 21/c 1'
_symmetry_space_group_name_Hall '-P 2ybc'
_symmetry_space_group_name_H-M 'P 1 21/c 1'
_atom_sites_solution_hydrogens geom
_audit_creation_method SHELXL-2014/7
_audit_update_record
;
2017-11-07 deposited with the CCDC.
2018-03-05 downloaded from the CCDC.
;
_cell_angle_alpha 90
_cell_angle_beta 106.543(4)
_cell_angle_gamma 90
_cell_formula_units_Z 2
_cell_length_a 22.419(4)
_cell_length_b 19.817(3)
_cell_length_c 27.289(4)
_cell_measurement_reflns_used 9170
_cell_measurement_temperature 173(2)
_cell_measurement_theta_max 26.3635
_cell_measurement_theta_min 3.0077
_cell_volume 11622(3)
_computing_cell_refinement 'SAINT (Bruker, 2014)'
_computing_data_collection 'Apex2 (Bruker, 2014)'
_computing_data_reduction 'SAINT (Bruker, 2014)'
_computing_structure_refinement 'SHELXL-2014/7 (Sheldrick, 2014)'
_computing_structure_solution 'SHELXTL XT-2014/4 (Sheldrick, 2014)'
_diffrn_ambient_temperature 173(2)
_diffrn_measured_fraction_theta_full 0.973
_diffrn_measured_fraction_theta_max 0.973
_diffrn_measurement_device_type 'Bruker D8 Quest'
_diffrn_radiation_type MoK\a
_diffrn_radiation_wavelength 0.71073
_diffrn_reflns_av_R_equivalents 0.0590
_diffrn_reflns_av_unetI/netI 0.0591
_diffrn_reflns_Laue_measured_fraction_full 0.973
_diffrn_reflns_Laue_measured_fraction_max 0.973
_diffrn_reflns_limit_h_max 24
_diffrn_reflns_limit_h_min -23
_diffrn_reflns_limit_k_max 21
_diffrn_reflns_limit_k_min -22
_diffrn_reflns_limit_l_max 30
_diffrn_reflns_limit_l_min -30
_diffrn_reflns_number 56142
_diffrn_reflns_point_group_measured_fraction_full 0.973
_diffrn_reflns_point_group_measured_fraction_max 0.973
_diffrn_reflns_theta_full 23.256
_diffrn_reflns_theta_max 23.256
_diffrn_reflns_theta_min 2.897
_diffrn_source 'fine-focus sealed tube'
_exptl_absorpt_coefficient_mu 3.462
_exptl_absorpt_correction_type multi-scan
_exptl_absorpt_process_details SADABS
_exptl_crystal_colour colorless
_exptl_crystal_density_diffrn 2.271
_exptl_crystal_description block
_exptl_crystal_F_000 7588
_exptl_crystal_size_max 0.084
_exptl_crystal_size_mid 0.063
_exptl_crystal_size_min 0.045
_exptl_transmission_factor_max 0.7454
_exptl_transmission_factor_min 0.3978
_refine_diff_density_max 2.062
_refine_diff_density_min -2.057
_refine_diff_density_rms 0.330
_refine_ls_extinction_method none
_refine_ls_goodness_of_fit_ref 1.090
_refine_ls_hydrogen_treatment constr
_refine_ls_matrix_type full
_refine_ls_number_parameters 1257
_refine_ls_number_reflns 16257
_refine_ls_number_restraints 644
_refine_ls_restrained_S_all 1.071
_refine_ls_R_factor_all 0.1321
_refine_ls_R_factor_gt 0.1009
_refine_ls_shift/su_max 0.000
_refine_ls_shift/su_mean 0.000
_refine_ls_structure_factor_coef Fsqd
_refine_ls_weighting_details 'w=1/[\s^2^(Fo^2^)+1217.8906P] where P=(Fo^2^+2Fc^2^)/3'
_refine_ls_weighting_scheme calc
_refine_ls_wR_factor_gt 0.2223
_refine_ls_wR_factor_ref 0.2440
_reflns_Friedel_coverage 0.000
_reflns_number_gt 12247
_reflns_number_total 16257
_reflns_threshold_expression 'I > 2\s(I)'
_cod_data_source_file c8ce00243f2.cif
_cod_data_source_block Complex8
_cod_depositor_comments
;
The following automatic conversions were performed:

'_exptl_absorpt_correction_type' value 'Multi-scan' changed to
'multi-scan' according to
/home/data/users/saulius/crontab/automatic-downloads/rss-feeds/RSC/lib/dictionaries/cif_core.dic
dictionary named 'cif_core.dic' version 2.4.2 from 2011-04-26.

Automatic conversion script
Id: cif_fix_values 4973 2017-02-22 13:04:09Z antanas 

 Adding full bibliography for 7230255--7230262.cif.
;
_cod_database_code 7230260
_shelx_shelxl_version_number 2014/7
_shelx_space_group_comment
;
The symmetry employed for this shelxl refinement is uniquely defined
by the following loop, which should always be used as a source of
symmetry information in preference to the above space-group names.
They are only intended as comments.
;
_shelx_estimated_absorpt_t_min 0.760
_shelx_estimated_absorpt_t_max 0.860

loop_
_space_group_symop_operation_xyz
'x, y, z'
'-x, y+1/2, -z+1/2'
'-x, -y, -z'
'x, -y-1/2, z-1/2'

loop_
_atom_site_label
_atom_site_type_symbol
_atom_site_fract_x
_atom_site_fract_y
_atom_site_fract_z
_atom_site_U_iso_or_equiv
_atom_site_adp_type
_atom_site_occupancy
_atom_site_site_symmetry_order
_atom_site_calc_flag
_atom_site_refinement_flags_posn
_atom_site_refinement_flags_adp
_atom_site_refinement_flags_occupancy
_atom_site_disorder_assembly
_atom_site_disorder_group
Ag1 Ag 0.59553(9) -0.20260(11) 0.58924(10) 0.0558(6) Uani 1 1 d . . . . .
Ag2 Ag 0.47265(10) -0.15597(11) 0.59822(10) 0.0571(6) Uani 1 1 d . . . . .
Ag3 Ag 0.42606(8) -0.00896(9) 0.59005(7) 0.0355(4) Uani 1 1 d . . . . .
Ag4 Ag 0.16188(11) 0.24546(11) 0.35020(9) 0.0593(6) Uani 1 1 d . . . . .
Ag5 Ag 0.17213(8) 0.08147(10) 0.34851(8) 0.0443(5) Uani 1 1 d . . . . .
Ag6 Ag 0.67856(8) -0.04412(9) 0.64622(7) 0.0364(4) Uani 1 1 d . . . . .
Ag7 Ag 0.16910(11) 0.35899(15) 0.43488(10) 0.0700(7) Uani 1 1 d . . . . .
Ag8 Ag 0.14803(9) 0.04735(11) 0.45229(8) 0.0490(5) Uani 1 1 d . . . . .
Ag9 Ag 0.48541(9) -0.14450(11) 0.40927(8) 0.0504(5) Uani 1 1 d . . . . .
Ag10 Ag 0.37938(8) 0.12153(9) 0.55786(7) 0.0376(4) Uani 1 1 d . . . . .
Ag11 Ag 0.28882(8) 0.12574(9) 0.44342(6) 0.0325(4) Uani 1 1 d . . . . .
Ag12 Ag 0.31089(8) -0.01031(9) 0.50683(7) 0.0368(4) Uani 1 1 d . . . . .
Ag13 Ag 0.05653(8) 0.11690(10) 0.36887(7) 0.0437(5) Uani 1 1 d . . . . .
Ag14 Ag 0.39136(10) -0.12446(10) 0.48630(8) 0.0497(5) Uani 1 1 d . . . . .
Ag15 Ag 0.55842(8) 0.01732(10) 0.66023(7) 0.0421(5) Uani 1 1 d . . . . .
Ag16 Ag 0.48764(10) -0.22698(11) 0.49841(8) 0.0503(5) Uani 1 1 d . . . . .
Ag17 Ag 0.35431(8) -0.09852(9) 0.37566(7) 0.0392(4) Uani 1 1 d . . . . .
Ag18 Ag 0.11471(9) 0.20555(11) 0.46024(9) 0.0526(5) Uani 1 1 d . . . . .
Ag19 Ag 0.24394(9) 0.22293(11) 0.50858(8) 0.0489(5) Uani 1 1 d . . . . .
Ag20 Ag 0.28843(12) 0.28661(16) 0.42255(10) 0.0788(8) Uani 1 1 d . . . . .
V1 V 0.44158(17) 0.04886(19) 0.46197(15) 0.0320(9) Uani 1 1 d . . . . .
C1 C 0.5097(12) -0.2507(13) 0.5823(11) 0.047(6) Uani 1 1 d . U . . .
C2 C 0.4882(12) -0.3087(13) 0.5771(10) 0.045(5) Uani 1 1 d . U . . .
C3 C 0.4683(14) -0.3831(13) 0.5739(10) 0.054(5) Uani 1 1 d . U . . .
C4 C 0.4246(17) -0.3928(15) 0.6077(13) 0.074(8) Uani 1 1 d . U . . .
H4A H 0.3871 -0.3653 0.5944 0.111 Uiso 1 1 calc R U . . .
H4B H 0.4128 -0.4405 0.6075 0.111 Uiso 1 1 calc R U . . .
H4C H 0.4459 -0.3789 0.6428 0.111 Uiso 1 1 calc R U . . .
C5 C 0.4334(19) -0.3992(18) 0.5180(12) 0.090(11) Uani 1 1 d . U . . .
H5A H 0.3956 -0.3717 0.5073 0.135 Uiso 1 1 calc R U . . .
H5B H 0.4602 -0.3890 0.4962 0.135 Uiso 1 1 calc R U . . .
H5C H 0.4221 -0.4471 0.5149 0.135 Uiso 1 1 calc R U . . .
C6 C 0.5268(16) -0.4241(16) 0.5922(16) 0.085(10) Uani 1 1 d . U . . .
H6A H 0.5532 -0.4164 0.5696 0.127 Uiso 1 1 calc R U . . .
H6B H 0.5492 -0.4106 0.6271 0.127 Uiso 1 1 calc R U . . .
H6C H 0.5161 -0.4721 0.5918 0.127 Uiso 1 1 calc R U . . .
C7 C 0.0784(13) 0.1909(14) 0.2811(10) 0.054(6) Uani 1 1 d . U . . .
C8 C 0.1103(11) 0.1533(13) 0.3152(10) 0.047(6) Uani 1 1 d . U . . .
C9 C 0.0369(15) 0.2270(17) 0.2388(11) 0.068(7) Uani 1 1 d . U . . .
C10 C -0.0143(16) 0.176(2) 0.2096(14) 0.099(11) Uani 1 1 d . U . . .
H10A H -0.0432 0.1992 0.1806 0.149 Uiso 1 1 calc R U . . .
H10B H 0.0054 0.1384 0.1970 0.149 Uiso 1 1 calc R U . . .
H10C H -0.0371 0.1592 0.2327 0.149 Uiso 1 1 calc R U . . .
C11 C 0.0045(19) 0.2882(18) 0.2593(13) 0.088(10) Uani 1 1 d . U . . .
H11A H -0.0233 0.3121 0.2303 0.132 Uiso 1 1 calc R U . . .
H11B H -0.0195 0.2708 0.2815 0.132 Uiso 1 1 calc R U . . .
H11C H 0.0365 0.3194 0.2788 0.132 Uiso 1 1 calc R U . . .
C12 C 0.0758(18) 0.2539(18) 0.2050(12) 0.085(9) Uani 1 1 d . U . . .
H12A H 0.0487 0.2786 0.1760 0.127 Uiso 1 1 calc R U . . .
H12B H 0.1081 0.2842 0.2250 0.127 Uiso 1 1 calc R U . . .
H12C H 0.0952 0.2160 0.1923 0.127 Uiso 1 1 calc R U . . .
C13 C 0.1689(12) 0.2890(13) 0.5004(11) 0.051(6) Uani 1 1 d . U . . .
C14 C 0.1448(11) 0.3314(13) 0.5221(10) 0.046(5) Uani 1 1 d . U . . .
C15 C 0.1150(15) 0.3782(16) 0.5521(13) 0.065(6) Uani 1 1 d . U . . .
C16 C 0.1026(18) 0.337(2) 0.5931(14) 0.092(10) Uani 1 1 d . U . . .
H16A H 0.0831 0.3645 0.6138 0.137 Uiso 1 1 calc R U . . .
H16B H 0.0746 0.2994 0.5778 0.137 Uiso 1 1 calc R U . . .
H16C H 0.1418 0.3182 0.6147 0.137 Uiso 1 1 calc R U . . .
C17 C 0.0532(13) 0.4067(17) 0.5134(13) 0.071(8) Uani 1 1 d . U . . .
H17A H 0.0638 0.4338 0.4871 0.106 Uiso 1 1 calc R U . . .
H17B H 0.0265 0.3690 0.4973 0.106 Uiso 1 1 calc R U . . .
H17C H 0.0310 0.4349 0.5321 0.106 Uiso 1 1 calc R U . . .
C18 C 0.1597(17) 0.4370(19) 0.5714(15) 0.089(10) Uani 1 1 d . U . . .
H18A H 0.1656 0.4621 0.5422 0.134 Uiso 1 1 calc R U . . .
H18B H 0.1423 0.4671 0.5923 0.134 Uiso 1 1 calc R U . . .
H18C H 0.1999 0.4195 0.5921 0.134 Uiso 1 1 calc R U . . .
C19 C 0.2692(11) 0.1004(12) 0.5107(9) 0.036(5) Uani 1 1 d . U . . .
C20 C 0.2607(11) 0.0896(13) 0.5532(8) 0.043(5) Uani 1 1 d D U . . .
C21 C 0.2413(9) 0.0776(10) 0.6013(7) 0.038(5) Uani 1 1 d D U . . .
C22A C 0.2922(15) 0.0408(18) 0.6413(14) 0.062(12) Uiso 0.68(3) 1 d D U P A 1
H22A H 0.2788 0.0336 0.6720 0.093 Uiso 0.68(3) 1 calc R U P A 1
H22B H 0.3004 -0.0028 0.6276 0.093 Uiso 0.68(3) 1 calc R U P A 1
H22C H 0.3303 0.0680 0.6499 0.093 Uiso 0.68(3) 1 calc R U P A 1
C23A C 0.1807(12) 0.0370(17) 0.5873(15) 0.053(11) Uiso 0.68(3) 1 d D U P A 1
H23A H 0.1676 0.0289 0.6181 0.079 Uiso 0.68(3) 1 calc R U P A 1
H23B H 0.1483 0.0623 0.5624 0.079 Uiso 0.68(3) 1 calc R U P A 1
H23C H 0.1875 -0.0063 0.5723 0.079 Uiso 0.68(3) 1 calc R U P A 1
C24A C 0.230(2) 0.1478(17) 0.621(2) 0.111(19) Uiso 0.68(3) 1 d D U P A 1
H24A H 0.2172 0.1429 0.6524 0.166 Uiso 0.68(3) 1 calc R U P A 1
H24B H 0.2683 0.1744 0.6284 0.166 Uiso 0.68(3) 1 calc R U P A 1
H24C H 0.1970 0.1710 0.5950 0.166 Uiso 0.68(3) 1 calc R U P A 1
C22B C 0.237(3) 0.0021(17) 0.611(3) 0.07(2) Uiso 0.32(3) 1 d D U P A 2
H22D H 0.2239 -0.0049 0.6417 0.101 Uiso 0.32(3) 1 calc R U P A 2
H22E H 0.2055 -0.0181 0.5814 0.101 Uiso 0.32(3) 1 calc R U P A 2
H22F H 0.2771 -0.0192 0.6144 0.101 Uiso 0.32(3) 1 calc R U P A 2
C23B C 0.178(2) 0.111(4) 0.598(4) 0.08(2) Uiso 0.32(3) 1 d D U P A 2
H23D H 0.1669 0.1027 0.6293 0.120 Uiso 0.32(3) 1 calc R U P A 2
H23E H 0.1815 0.1600 0.5930 0.120 Uiso 0.32(3) 1 calc R U P A 2
H23F H 0.1463 0.0924 0.5686 0.120 Uiso 0.32(3) 1 calc R U P A 2
C24B C 0.291(3) 0.109(4) 0.647(3) 0.07(2) Uiso 0.32(3) 1 d D U P A 2
H24D H 0.2785 0.1013 0.6784 0.112 Uiso 0.32(3) 1 calc R U P A 2
H24E H 0.3310 0.0874 0.6503 0.112 Uiso 0.32(3) 1 calc R U P A 2
H24F H 0.2938 0.1573 0.6414 0.112 Uiso 0.32(3) 1 calc R U P A 2
C25 C 0.3712(10) -0.0957(12) 0.5587(9) 0.035(5) Uani 1 1 d . U . . .
C26 C 0.3392(11) -0.1440(13) 0.5615(9) 0.041(5) Uani 1 1 d . U . . .
C27 C 0.2994(12) -0.1986(16) 0.5669(12) 0.060(6) Uani 1 1 d . U . . .
C28 C 0.2988(13) -0.2510(15) 0.5262(15) 0.074(8) Uani 1 1 d . U . . .
H28A H 0.2718 -0.2887 0.5294 0.112 Uiso 1 1 calc R U . . .
H28B H 0.2830 -0.2305 0.4923 0.112 Uiso 1 1 calc R U . . .
H28C H 0.3412 -0.2677 0.5307 0.112 Uiso 1 1 calc R U . . .
C29 C 0.3269(16) -0.228(2) 0.6219(15) 0.096(11) Uani 1 1 d . U . . .
H29A H 0.3010 -0.2652 0.6272 0.144 Uiso 1 1 calc R U . . .
H29B H 0.3694 -0.2438 0.6259 0.144 Uiso 1 1 calc R U . . .
H29C H 0.3276 -0.1922 0.6471 0.144 Uiso 1 1 calc R U . . .
C30 C 0.2323(13) -0.1713(19) 0.5565(15) 0.083(10) Uani 1 1 d . U . . .
H30A H 0.2046 -0.2080 0.5601 0.124 Uiso 1 1 calc R U . . .
H30B H 0.2316 -0.1355 0.5811 0.124 Uiso 1 1 calc R U . . .
H30C H 0.2184 -0.1530 0.5217 0.124 Uiso 1 1 calc R U . . .
C31 C 0.0721(11) 0.1033(11) 0.4528(10) 0.041(5) Uani 1 1 d . U . . .
C32 C 0.0317(10) 0.1196(13) 0.4717(9) 0.040(5) Uani 1 1 d . U . . .
C33 C -0.0204(12) 0.1364(14) 0.4977(12) 0.054(5) Uani 1 1 d . U . . .
C34 C -0.0453(15) 0.2048(16) 0.4849(17) 0.092(11) Uani 1 1 d . U . . .
H34A H -0.0640 0.2085 0.4479 0.138 Uiso 1 1 calc R U . . .
H34B H -0.0770 0.2139 0.5024 0.138 Uiso 1 1 calc R U . . .
H34C H -0.0115 0.2378 0.4959 0.138 Uiso 1 1 calc R U . . .
C35 C -0.0700(13) 0.0837(16) 0.4784(13) 0.068(8) Uani 1 1 d . U . . .
H35A H -0.0520 0.0387 0.4874 0.101 Uiso 1 1 calc R U . . .
H35B H -0.1038 0.0907 0.4940 0.101 Uiso 1 1 calc R U . . .
H35C H -0.0864 0.0873 0.4411 0.101 Uiso 1 1 calc R U . . .
C36 C 0.0077(15) 0.133(3) 0.5546(13) 0.105(12) Uani 1 1 d . U . . .
H36A H 0.0247 0.0877 0.5642 0.158 Uiso 1 1 calc R U . . .
H36B H 0.0412 0.1664 0.5651 0.158 Uiso 1 1 calc R U . . .
H36C H -0.0243 0.1426 0.5716 0.158 Uiso 1 1 calc R U . . .
C37 C 0.4569(10) 0.0823(13) 0.6300(8) 0.035(5) Uani 1 1 d . U . . .
C38 C 0.4709(9) 0.1151(10) 0.6663(7) 0.034(5) Uani 1 1 d D U . . .
C39 C 0.4825(9) 0.1547(11) 0.7161(8) 0.058(6) Uani 1 1 d D U . . .
C40 C 0.5528(10) 0.1529(17) 0.7451(12) 0.100(12) Uani 1 1 d D U . . .
H40A H 0.5765 0.1736 0.7240 0.150 Uiso 1 1 calc R U . . .
H40B H 0.5601 0.1779 0.7773 0.150 Uiso 1 1 calc R U . . .
H40C H 0.5661 0.1059 0.7525 0.150 Uiso 1 1 calc R U . . .
C41 C 0.4446(14) 0.1227(15) 0.7483(11) 0.084(9) Uani 1 1 d D U . . .
H41A H 0.4516 0.1476 0.7805 0.126 Uiso 1 1 calc R U . . .
H41B H 0.4003 0.1242 0.7295 0.126 Uiso 1 1 calc R U . . .
H41C H 0.4575 0.0756 0.7556 0.126 Uiso 1 1 calc R U . . .
C42 C 0.4624(15) 0.2278(11) 0.7020(13) 0.099(11) Uani 1 1 d D U . . .
H42A H 0.4875 0.2469 0.6814 0.149 Uiso 1 1 calc R U . . .
H42B H 0.4184 0.2287 0.6824 0.149 Uiso 1 1 calc R U . . .
H42C H 0.4684 0.2545 0.7333 0.149 Uiso 1 1 calc R U . . .
C43 C 0.6960(10) -0.1559(11) 0.6255(8) 0.032(5) Uani 1 1 d D U . . .
C44 C 0.6866(11) -0.1691(11) 0.6650(8) 0.040(5) Uani 1 1 d D U . . .
C45 C 0.6883(9) -0.1922(11) 0.7189(8) 0.058(6) Uani 1 1 d D U . . .
C46 C 0.6837(13) -0.2687(11) 0.7178(12) 0.078(8) Uani 1 1 d D U . . .
H46A H 0.6441 -0.2824 0.6939 0.117 Uiso 1 1 calc R U . . .
H46B H 0.7181 -0.2876 0.7068 0.117 Uiso 1 1 calc R U . . .
H46C H 0.6860 -0.2854 0.7521 0.117 Uiso 1 1 calc R U . . .
C47 C 0.7491(10) -0.1668(15) 0.7554(11) 0.079(9) Uani 1 1 d D U . . .
H47A H 0.7498 -0.1174 0.7548 0.118 Uiso 1 1 calc R U . . .
H47B H 0.7521 -0.1823 0.7902 0.118 Uiso 1 1 calc R U . . .
H47C H 0.7843 -0.1846 0.7448 0.118 Uiso 1 1 calc R U . . .
C48 C 0.6314(11) -0.1592(14) 0.7300(12) 0.077(9) Uani 1 1 d D U . . .
H48A H 0.6361 -0.1100 0.7304 0.115 Uiso 1 1 calc R U . . .
H48B H 0.5936 -0.1720 0.7034 0.115 Uiso 1 1 calc R U . . .
H48C H 0.6283 -0.1745 0.7634 0.115 Uiso 1 1 calc R U . . .
C49 C 0.4032(10) -0.1896(11) 0.4270(10) 0.036(5) Uani 1 1 d . U . . .
C50 C 0.3800(11) -0.2359(11) 0.3980(10) 0.042(5) Uani 1 1 d . U . . .
C51 C 0.3470(12) -0.2908(13) 0.3669(11) 0.050(5) Uani 1 1 d . U . . .
C52 C 0.3931(15) -0.3507(14) 0.3705(11) 0.063(7) Uani 1 1 d . U . . .
H52A H 0.3714 -0.3883 0.3496 0.094 Uiso 1 1 calc R U . . .
H52B H 0.4279 -0.3361 0.3580 0.094 Uiso 1 1 calc R U . . .
H52C H 0.4089 -0.3653 0.4062 0.094 Uiso 1 1 calc R U . . .
C53 C 0.2897(14) -0.3113(16) 0.3823(14) 0.072(8) Uani 1 1 d . U . . .
H53A H 0.2686 -0.3485 0.3605 0.109 Uiso 1 1 calc R U . . .
H53B H 0.3021 -0.3260 0.4181 0.109 Uiso 1 1 calc R U . . .
H53C H 0.2614 -0.2727 0.3783 0.109 Uiso 1 1 calc R U . . .
C54 C 0.3234(17) -0.2640(18) 0.3113(11) 0.078(9) Uani 1 1 d . U . . .
H54A H 0.3007 -0.2999 0.2889 0.117 Uiso 1 1 calc R U . . .
H54B H 0.2956 -0.2255 0.3102 0.117 Uiso 1 1 calc R U . . .
H54C H 0.3589 -0.2497 0.2997 0.117 Uiso 1 1 calc R U . . .
C55 C 0.2100(12) 0.3381(12) 0.3681(10) 0.047(6) Uani 1 1 d . U . . .
C56 C 0.2366(14) 0.3892(14) 0.3654(12) 0.057(6) Uani 1 1 d . U . . .
C57 C 0.2616(17) 0.4567(17) 0.3561(14) 0.078(7) Uani 1 1 d . U . . .
C58 C 0.213(2) 0.5042(15) 0.3327(14) 0.093(10) Uani 1 1 d . U . . .
H58A H 0.2318 0.5473 0.3275 0.139 Uiso 1 1 calc R U . . .
H58B H 0.1882 0.4865 0.2997 0.139 Uiso 1 1 calc R U . . .
H58C H 0.1862 0.5111 0.3550 0.139 Uiso 1 1 calc R U . . .
C59 C 0.3017(19) 0.4446(18) 0.3176(15) 0.092(10) Uani 1 1 d . U . . .
H59A H 0.3352 0.4125 0.3326 0.139 Uiso 1 1 calc R U . . .
H59B H 0.2751 0.4264 0.2854 0.139 Uiso 1 1 calc R U . . .
H59C H 0.3198 0.4875 0.3110 0.139 Uiso 1 1 calc R U . . .
C60 C 0.3050(18) 0.480(2) 0.4084(15) 0.098(11) Uani 1 1 d . U . . .
H60A H 0.3366 0.4458 0.4220 0.148 Uiso 1 1 calc R U . . .
H60B H 0.3254 0.5227 0.4037 0.148 Uiso 1 1 calc R U . . .
H60C H 0.2804 0.4875 0.4324 0.148 Uiso 1 1 calc R U . . .
C61 C 0.1565(11) -0.1149(15) 0.3690(10) 0.048(5) Uani 1 1 d . U . . .
C62 C 0.1723(12) -0.1409(16) 0.3202(11) 0.061(7) Uani 1 1 d . U . . .
H62A H 0.2106 -0.1679 0.3303 0.092 Uiso 1 1 calc R U . . .
H62B H 0.1380 -0.1689 0.3000 0.092 Uiso 1 1 calc R U . . .
H62C H 0.1784 -0.1024 0.2996 0.092 Uiso 1 1 calc R U . . .
C63 C 0.1490(13) -0.1748(13) 0.4025(13) 0.060(7) Uani 1 1 d . U . . .
H63A H 0.1877 -0.2008 0.4125 0.090 Uiso 1 1 calc R U . . .
H63B H 0.1394 -0.1580 0.4331 0.090 Uiso 1 1 calc R U . . .
H63C H 0.1150 -0.2038 0.3831 0.090 Uiso 1 1 calc R U . . .
C64 C 0.0969(10) -0.0732(15) 0.3526(10) 0.053(6) Uani 1 1 d . U . . .
H64A H 0.1029 -0.0353 0.3314 0.079 Uiso 1 1 calc R U . . .
H64B H 0.0626 -0.1016 0.3330 0.079 Uiso 1 1 calc R U . . .
H64C H 0.0870 -0.0557 0.3830 0.079 Uiso 1 1 calc R U . . .
C65 C 0.3823(11) 0.3628(14) 0.5630(11) 0.052(6) Uani 1 1 d . U . . .
C66 C 0.3178(13) 0.3918(16) 0.5376(13) 0.068(8) Uani 1 1 d . U . . .
H66A H 0.3098 0.3908 0.5004 0.101 Uiso 1 1 calc R U . . .
H66B H 0.2863 0.3647 0.5472 0.101 Uiso 1 1 calc R U . . .
H66C H 0.3159 0.4385 0.5489 0.101 Uiso 1 1 calc R U . . .
C67 C 0.4301(14) 0.4074(17) 0.5490(17) 0.088(10) Uani 1 1 d . U . . .
H67A H 0.4204 0.4103 0.5117 0.132 Uiso 1 1 calc R U . . .
H67B H 0.4290 0.4526 0.5632 0.132 Uiso 1 1 calc R U . . .
H67C H 0.4716 0.3879 0.5630 0.132 Uiso 1 1 calc R U . . .
C68 C 0.401(2) 0.361(2) 0.6205(14) 0.106(12) Uani 1 1 d . U . . .
H68A H 0.3714 0.3331 0.6319 0.158 Uiso 1 1 calc R U . . .
H68B H 0.4428 0.3425 0.6333 0.158 Uiso 1 1 calc R U . . .
H68C H 0.4002 0.4073 0.6336 0.158 Uiso 1 1 calc R U . . .
C69 C -0.0947(13) 0.1514(17) 0.3233(11) 0.058(6) Uani 1 1 d . U . . .
C70 C -0.1149(12) 0.0797(16) 0.3105(10) 0.054(6) Uani 1 1 d . U . . .
H70 H -0.1580 0.0691 0.2995 0.065 Uiso 1 1 calc R U . . .
C71 C -0.0710(11) 0.0285(15) 0.3148(10) 0.051(6) Uani 1 1 d . U . . .
C72 C -0.1515(16) 0.199(2) 0.3101(14) 0.073(8) Uani 1 1 d . U . . .
C73 C -0.0962(12) -0.0421(17) 0.2999(11) 0.058(7) Uani 1 1 d . U . . .
C74 C 0.0447(14) 0.4567(17) 0.3779(13) 0.065(7) Uani 1 1 d . U . . .
C75 C 0.0681(18) 0.519(2) 0.3991(16) 0.089(9) Uani 1 1 d . U . . .
H75 H 0.0437 0.5589 0.3901 0.107 Uiso 1 1 calc R U . . .
C76 C 0.129(2) 0.523(2) 0.434(2) 0.107(11) Uani 1 1 d . U . . .
C78 C 0.1470(15) 0.5942(19) 0.4562(14) 0.117(14) Uani 1 1 d D U . . .
C77 C -0.0158(13) 0.4613(13) 0.3454(12) 0.090(10) Uani 1 1 d D U . . .
C79 C 0.6604(11) 0.0422(13) 0.6950(8) 0.038(5) Uani 1 1 d . U . . .
C80 C 0.6904(11) 0.0479(14) 0.7355(9) 0.043(5) Uani 1 1 d . U . . .
C81 C 0.7279(13) 0.0588(15) 0.7898(10) 0.053(5) Uani 1 1 d . U . . .
C82 C 0.730(2) 0.1332(18) 0.8030(13) 0.099(12) Uani 1 1 d . U . . .
H82A H 0.7545 0.1397 0.8386 0.149 Uiso 1 1 calc R U . . .
H82B H 0.7489 0.1584 0.7805 0.149 Uiso 1 1 calc R U . . .
H82C H 0.6874 0.1497 0.7986 0.149 Uiso 1 1 calc R U . . .
C83 C 0.7947(14) 0.034(2) 0.7992(13) 0.082(9) Uani 1 1 d . U . . .
H83A H 0.8179 0.0421 0.8350 0.123 Uiso 1 1 calc R U . . .
H83B H 0.7945 -0.0142 0.7917 0.123 Uiso 1 1 calc R U . . .
H83C H 0.8145 0.0588 0.7769 0.123 Uiso 1 1 calc R U . . .
C84 C 0.6968(15) 0.019(2) 0.8252(11) 0.081(9) Uani 1 1 d . U . . .
H84A H 0.7209 0.0260 0.8610 0.121 Uiso 1 1 calc R U . . .
H84B H 0.6543 0.0359 0.8201 0.121 Uiso 1 1 calc R U . . .
H84C H 0.6957 -0.0289 0.8169 0.121 Uiso 1 1 calc R U . . .
C85 C 0.4764(17) -0.085(3) 0.7080(15) 0.090(11) Uani 1 1 d D U . . .
C86 C 0.4404(12) -0.0905(13) 0.7474(10) 0.103(12) Uani 1 1 d D U . . .
O1 O 0.2275(7) -0.0036(9) 0.3693(7) 0.044(4) Uani 1 1 d . . . . .
O2 O 0.2075(8) -0.0373(8) 0.4537(6) 0.043(4) Uani 1 1 d . . . . .
O3 O 0.2792(7) -0.1078(8) 0.4176(7) 0.042(4) Uani 1 1 d . . . . .
O4 O 0.3456(8) 0.2315(8) 0.5545(8) 0.056(5) Uani 1 1 d . . . . .
O5 O 0.4587(7) 0.2541(9) 0.5596(7) 0.049(5) Uani 1 1 d . . . . .
O6 O 0.3733(8) 0.2819(11) 0.4792(8) 0.068(6) Uani 1 1 d . . . . .
O7 O 0.0687(9) 0.4009(10) 0.3841(8) 0.061(5) Uani 1 1 d . . . . .
O8 O 0.1703(12) 0.4808(13) 0.4519(9) 0.085(8) Uani 1 1 d . . . . .
O9 O -0.0453(9) 0.1745(10) 0.3407(9) 0.073(5) Uani 1 1 d . . . . .
O10 O -0.0165(9) 0.0318(10) 0.3297(9) 0.073(5) Uani 1 1 d . . . . .
O11 O 0.5103(17) -0.0370(17) 0.7155(15) 0.133(14) Uani 1 1 d . . . . .
O12 O 0.4644(15) -0.131(3) 0.6786(11) 0.18(2) Uani 1 1 d . . . . .
O13 O 0.4584(9) 0.0657(9) 0.4076(8) 0.061(5) Uani 1 1 d . . . . .
O14 O 0.4345(11) 0.1223(11) 0.4903(9) 0.083(8) Uani 1 1 d . . . . .
O15 O 0.3747(8) 0.0090(11) 0.4483(7) 0.066(6) Uani 1 1 d . . . . .
O16 O 0.486(2) -0.0225(18) 0.4979(18) 0.075(14) Uani 0.5 1 d . . P B -1
P1 P 0.2212(2) -0.0623(3) 0.4047(2) 0.0310(13) Uani 1 1 d . . . . .
P2 P 0.3905(3) 0.2779(3) 0.5374(3) 0.0400(15) Uani 1 1 d . . . . .
F1 F 0.1568(17) 0.5968(19) 0.5070(13) 0.177(13) Uiso 1 1 d D . . . .
F2 F 0.1069(19) 0.6433(15) 0.4373(16) 0.33(4) Uani 1 1 d D . . . .
F3 F 0.2004(18) 0.6114(16) 0.4485(17) 0.25(3) Uani 1 1 d D . . . .
F4 F -0.0231(16) 0.453(2) 0.2953(12) 0.28(3) Uani 1 1 d D . . . .
F5 F -0.0518(12) 0.5148(10) 0.3420(11) 0.151(12) Uani 1 1 d D . . . .
F6 F -0.0556(12) 0.4141(13) 0.3503(18) 0.26(3) Uani 1 1 d D . . . .
F7 F -0.1562(15) 0.2331(18) 0.2742(14) 0.20(2) Uani 1 1 d . . . . .
F8 F -0.2056(11) 0.1734(15) 0.3107(13) 0.146(12) Uani 1 1 d . . . . .
F9 F -0.1441(16) 0.2420(18) 0.3498(13) 0.184(17) Uani 1 1 d . . . . .
F10 F -0.1560(8) -0.0499(10) 0.2900(7) 0.076(5) Uani 1 1 d . . . . .
F11 F -0.0801(9) -0.0633(10) 0.2593(8) 0.086(6) Uani 1 1 d . . . . .
F12 F -0.0686(12) -0.0848(11) 0.3379(8) 0.108(8) Uani 1 1 d . . . . .
F13 F 0.3875(10) -0.0571(15) 0.7337(9) 0.148(13) Uani 1 1 d D . . . .
F14 F 0.4231(15) -0.1522(11) 0.7566(10) 0.169(15) Uani 1 1 d D . . . .
F15 F 0.4677(13) -0.0672(14) 0.7939(9) 0.152(12) Uani 1 1 d D . . . .
O1W O 0.0352(10) 0.2714(10) 0.3969(9) 0.084(8) Uani 1 1 d . . . . .

loop_
_atom_site_aniso_label
_atom_site_aniso_U_11
_atom_site_aniso_U_22
_atom_site_aniso_U_33
_atom_site_aniso_U_23
_atom_site_aniso_U_13
_atom_site_aniso_U_12
Ag1 0.0361(11) 0.0455(12) 0.0860(16) -0.0005(11) 0.0175(11) -0.0048(9)
Ag2 0.0552(13) 0.0441(12) 0.0832(16) 0.0016(11) 0.0377(12) -0.0013(10)
Ag3 0.0292(9) 0.0344(10) 0.0397(10) -0.0002(8) 0.0045(7) -0.0003(7)
Ag4 0.0684(15) 0.0479(13) 0.0619(14) -0.0055(11) 0.0189(12) -0.0138(11)
Ag5 0.0333(10) 0.0474(12) 0.0525(12) 0.0152(9) 0.0128(9) 0.0080(8)
Ag6 0.0359(10) 0.0327(10) 0.0449(10) -0.0041(8) 0.0185(8) 0.0012(8)
Ag7 0.0478(13) 0.099(2) 0.0629(15) 0.0176(14) 0.0149(11) -0.0057(13)
Ag8 0.0467(11) 0.0608(13) 0.0426(11) 0.0048(10) 0.0175(9) 0.0234(10)
Ag9 0.0291(10) 0.0648(14) 0.0578(13) 0.0166(11) 0.0134(9) -0.0040(9)
Ag10 0.0276(9) 0.0357(10) 0.0472(11) -0.0011(8) 0.0071(8) 0.0054(7)
Ag11 0.0311(9) 0.0340(9) 0.0349(9) -0.0019(8) 0.0134(7) 0.0009(7)
Ag12 0.0273(9) 0.0427(11) 0.0392(10) 0.0000(8) 0.0075(7) 0.0045(8)
Ag13 0.0337(10) 0.0481(12) 0.0455(11) 0.0005(9) 0.0053(8) 0.0018(8)
Ag14 0.0656(13) 0.0390(11) 0.0520(12) -0.0072(9) 0.0290(10) 0.0040(10)
Ag15 0.0300(9) 0.0540(12) 0.0457(11) -0.0048(9) 0.0163(8) -0.0054(8)
Ag16 0.0559(13) 0.0470(12) 0.0479(12) 0.0002(9) 0.0149(10) -0.0006(10)
Ag17 0.0294(9) 0.0358(10) 0.0543(11) 0.0061(9) 0.0152(8) 0.0024(8)
Ag18 0.0402(11) 0.0431(12) 0.0686(14) -0.0064(10) 0.0063(10) -0.0076(9)
Ag19 0.0325(10) 0.0510(12) 0.0654(13) -0.0056(10) 0.0176(9) 0.0055(9)
Ag20 0.0668(16) 0.107(2) 0.0579(15) 0.0189(15) 0.0097(12) 0.0249(15)
V1 0.0254(19) 0.032(2) 0.038(2) -0.0069(17) 0.0087(17) -0.0001(16)
C1 0.051(15) 0.033(10) 0.064(16) -0.004(12) 0.029(13) 0.002(10)
C2 0.045(13) 0.038(9) 0.046(13) -0.008(10) 0.003(10) -0.002(9)
C3 0.078(15) 0.032(10) 0.046(12) -0.007(11) 0.009(10) -0.005(10)
C4 0.10(2) 0.042(16) 0.084(18) 0.002(16) 0.040(18) -0.007(14)
C5 0.13(3) 0.07(2) 0.058(13) -0.030(16) 0.003(14) -0.015(19)
C6 0.079(17) 0.041(14) 0.13(3) -0.002(18) 0.014(15) 0.002(13)
C7 0.049(13) 0.053(14) 0.049(12) 0.016(10) -0.006(9) 0.010(10)
C8 0.039(13) 0.037(13) 0.050(14) 0.008(10) -0.010(11) -0.003(10)
C9 0.068(16) 0.080(17) 0.042(13) 0.011(10) -0.006(9) 0.035(11)
C10 0.07(2) 0.12(2) 0.07(2) -0.006(18) -0.033(14) 0.032(15)
C11 0.12(3) 0.078(19) 0.08(2) 0.030(15) 0.038(18) 0.054(17)
C12 0.12(2) 0.08(2) 0.053(17) 0.031(15) 0.026(16) 0.060(16)
C13 0.044(14) 0.042(14) 0.067(17) -0.011(12) 0.018(12) 0.006(11)
C14 0.032(12) 0.045(13) 0.063(14) -0.004(10) 0.019(10) 0.008(9)
C15 0.071(15) 0.056(15) 0.075(16) -0.009(10) 0.031(11) 0.017(10)
C16 0.10(3) 0.11(3) 0.08(2) 0.006(17) 0.055(18) 0.018(19)
C17 0.052(13) 0.08(2) 0.10(2) 0.002(15) 0.050(12) 0.029(12)
C18 0.089(19) 0.09(2) 0.10(3) -0.048(18) 0.047(17) -0.005(16)
C19 0.037(12) 0.040(13) 0.035(10) -0.012(10) 0.016(10) -0.012(10)
C20 0.039(12) 0.055(14) 0.040(11) 0.008(11) 0.020(10) 0.018(11)
C21 0.030(11) 0.051(13) 0.036(10) -0.003(10) 0.016(9) 0.002(10)
C25 0.033(12) 0.034(11) 0.045(13) -0.001(10) 0.020(10) 0.006(8)
C26 0.034(11) 0.051(12) 0.038(12) 0.006(9) 0.013(10) -0.001(9)
C27 0.026(11) 0.067(15) 0.082(15) 0.011(10) 0.005(12) -0.011(9)
C28 0.041(16) 0.047(15) 0.14(2) -0.001(14) 0.026(17) -0.005(12)
C29 0.07(2) 0.11(3) 0.111(17) 0.064(17) 0.031(17) -0.011(19)
C30 0.038(11) 0.09(2) 0.12(3) -0.01(2) 0.025(15) 0.002(12)
C31 0.039(13) 0.024(12) 0.055(15) -0.012(11) 0.008(10) 0.001(10)
C32 0.026(10) 0.044(13) 0.046(12) 0.007(11) 0.003(9) -0.005(9)
C33 0.040(13) 0.050(12) 0.073(13) 0.004(13) 0.019(10) 0.005(9)
C34 0.07(2) 0.059(13) 0.18(3) 0.027(19) 0.08(2) 0.012(12)
C35 0.040(13) 0.068(15) 0.10(2) 0.014(16) 0.034(14) -0.004(11)
C36 0.050(18) 0.20(4) 0.070(12) -0.019(18) 0.021(12) 0.05(2)
C37 0.032(12) 0.049(14) 0.030(11) 0.005(8) 0.017(10) -0.005(10)
C38 0.024(10) 0.035(11) 0.050(10) -0.002(8) 0.025(9) -0.017(9)
C39 0.053(12) 0.058(13) 0.065(14) -0.025(11) 0.023(10) 0.013(12)
C40 0.069(14) 0.11(3) 0.10(2) -0.06(2) -0.008(13) -0.011(16)
C41 0.11(2) 0.09(2) 0.071(19) -0.018(17) 0.057(19) 0.009(19)
C42 0.14(3) 0.050(13) 0.10(3) -0.021(13) 0.01(2) -0.004(16)
C43 0.028(11) 0.023(11) 0.056(11) -0.010(10) 0.028(10) -0.005(9)
C44 0.043(12) 0.024(11) 0.058(10) 0.004(9) 0.025(9) 0.003(10)
C45 0.030(10) 0.072(13) 0.076(13) 0.044(13) 0.023(10) 0.020(10)
C46 0.10(2) 0.072(13) 0.08(2) 0.036(13) 0.064(18) 0.013(14)
C47 0.063(13) 0.12(2) 0.058(14) 0.023(17) 0.018(12) 0.012(16)
C48 0.068(14) 0.11(2) 0.08(2) 0.028(19) 0.050(15) 0.029(17)
C49 0.035(12) 0.015(10) 0.060(14) 0.009(8) 0.020(11) -0.007(8)
C50 0.033(11) 0.020(9) 0.064(13) 0.007(9) -0.001(10) 0.003(8)
C51 0.040(12) 0.038(12) 0.064(13) -0.002(10) 0.001(10) -0.011(8)
C52 0.086(18) 0.047(13) 0.060(17) -0.016(12) 0.028(15) 0.008(12)
C53 0.063(16) 0.054(18) 0.11(2) -0.027(17) 0.037(17) -0.028(12)
C54 0.09(2) 0.08(2) 0.052(12) -0.009(12) 0.012(12) 0.024(17)
C55 0.044(14) 0.031(11) 0.058(15) 0.017(12) 0.003(12) 0.009(9)
C56 0.066(16) 0.034(11) 0.066(16) -0.002(11) 0.010(12) -0.009(10)
C57 0.092(19) 0.052(14) 0.083(17) 0.003(13) 0.012(11) -0.031(11)
C58 0.16(3) 0.029(13) 0.08(2) 0.000(14) 0.018(17) -0.005(16)
C59 0.12(3) 0.06(2) 0.10(2) -0.001(17) 0.034(19) -0.047(17)
C60 0.09(2) 0.09(3) 0.103(19) -0.021(18) 0.014(15) -0.059(19)
C61 0.023(11) 0.066(16) 0.050(13) -0.011(10) 0.002(10) -0.011(10)
C62 0.040(14) 0.07(2) 0.055(13) -0.031(13) -0.012(11) -0.001(13)
C63 0.049(15) 0.032(13) 0.104(19) -0.019(11) 0.028(15) -0.019(11)
C64 0.012(10) 0.085(18) 0.053(16) -0.005(12) -0.003(10) -0.014(9)
C65 0.032(11) 0.046(15) 0.068(14) -0.023(13) -0.002(11) -0.001(10)
C66 0.041(11) 0.062(19) 0.09(2) -0.001(17) 0.000(13) 0.005(13)
C67 0.045(14) 0.054(19) 0.16(3) 0.00(2) 0.021(19) -0.004(14)
C68 0.12(3) 0.11(3) 0.068(14) -0.013(19) -0.006(16) 0.04(2)
C69 0.050(14) 0.081(12) 0.048(14) 0.008(13) 0.020(12) 0.008(11)
C70 0.028(12) 0.089(12) 0.039(13) -0.003(13) -0.002(11) 0.004(9)
C71 0.030(12) 0.075(12) 0.037(13) -0.002(12) -0.005(10) -0.007(9)
C72 0.064(18) 0.091(17) 0.063(18) 0.000(18) 0.015(16) 0.024(15)
C73 0.026(13) 0.083(13) 0.054(16) -0.001(15) -0.007(12) -0.017(11)
C74 0.050(13) 0.068(16) 0.087(19) 0.005(14) 0.036(12) 0.002(12)
C75 0.083(17) 0.077(17) 0.12(2) -0.007(17) 0.055(15) -0.014(15)
C76 0.10(2) 0.08(2) 0.14(3) -0.02(2) 0.040(18) -0.036(19)
C78 0.14(3) 0.06(2) 0.14(3) 0.01(2) 0.03(2) -0.04(2)
C77 0.069(17) 0.08(2) 0.11(3) 0.010(19) 0.015(16) 0.017(16)
C79 0.042(13) 0.052(14) 0.023(9) 0.006(10) 0.016(8) 0.019(11)
C80 0.038(11) 0.057(14) 0.038(8) -0.011(10) 0.015(8) -0.013(11)
C81 0.051(12) 0.058(13) 0.044(10) -0.008(11) 0.004(9) -0.005(11)
C82 0.13(3) 0.067(14) 0.06(2) -0.028(14) -0.03(2) 0.004(16)
C83 0.054(12) 0.11(2) 0.07(2) 0.04(2) 0.004(11) 0.016(16)
C84 0.065(17) 0.13(3) 0.036(12) 0.018(17) 0.003(13) -0.010(19)
C85 0.048(19) 0.14(3) 0.08(2) 0.04(2) 0.017(17) 0.01(2)
C86 0.07(2) 0.15(3) 0.09(2) 0.04(2) 0.028(18) -0.03(2)
O1 0.022(8) 0.051(11) 0.057(11) 0.021(9) 0.010(7) 0.009(7)
O2 0.049(10) 0.030(9) 0.043(10) -0.010(7) 0.000(8) 0.015(8)
O3 0.019(8) 0.039(10) 0.076(12) 0.011(9) 0.025(8) 0.001(7)
O4 0.038(10) 0.031(10) 0.096(15) 0.012(10) 0.015(10) 0.004(8)
O5 0.030(9) 0.047(11) 0.074(13) -0.009(9) 0.022(9) 0.004(8)
O6 0.028(10) 0.084(15) 0.080(15) -0.011(12) -0.006(9) 0.027(10)
O7 0.045(11) 0.052(12) 0.085(15) 0.009(11) 0.014(10) 0.006(9)
O8 0.076(16) 0.086(18) 0.078(16) 0.002(14) -0.003(13) -0.041(14)
O9 0.039(8) 0.058(9) 0.106(12) -0.003(9) -0.005(8) -0.017(7)
O10 0.039(8) 0.058(9) 0.106(12) -0.003(9) -0.005(8) -0.017(7)
O11 0.15(3) 0.11(2) 0.20(4) 0.05(2) 0.15(3) 0.05(2)
O12 0.09(2) 0.38(7) 0.056(18) -0.03(3) 0.019(16) -0.05(3)
O13 0.072(13) 0.037(10) 0.087(15) 0.003(10) 0.041(12) -0.019(9)
O14 0.110(18) 0.073(15) 0.103(17) -0.052(13) 0.089(15) -0.043(13)
O15 0.057(12) 0.100(16) 0.058(12) -0.054(11) 0.045(10) -0.052(11)
O16 0.11(4) 0.04(3) 0.07(3) 0.03(2) 0.01(3) 0.01(2)
P1 0.019(3) 0.031(3) 0.040(3) -0.005(3) 0.003(2) -0.004(2)
P2 0.030(3) 0.036(4) 0.051(4) -0.006(3) 0.006(3) 0.007(3)
F2 0.31(6) 0.08(2) 0.46(8) -0.07(4) -0.11(6) -0.07(3)
F3 0.22(4) 0.12(3) 0.47(8) -0.14(4) 0.18(5) -0.11(3)
F4 0.13(3) 0.51(9) 0.18(4) -0.16(5) -0.01(3) 0.13(4)
F5 0.13(2) 0.078(16) 0.23(3) -0.069(19) 0.03(2) 0.049(15)
F6 0.063(17) 0.12(2) 0.48(8) 0.10(4) -0.10(3) -0.028(16)
F7 0.18(3) 0.24(4) 0.22(3) 0.19(3) 0.13(3) 0.16(3)
F8 0.071(15) 0.14(2) 0.24(4) 0.03(2) 0.055(19) 0.063(16)
F9 0.16(3) 0.19(3) 0.16(3) -0.04(3) -0.02(2) 0.11(3)
F10 0.056(11) 0.106(15) 0.066(11) -0.005(10) 0.018(9) -0.033(10)
F11 0.093(14) 0.075(13) 0.098(15) -0.037(11) 0.040(12) -0.015(11)
F12 0.14(2) 0.068(13) 0.083(14) 0.019(11) -0.011(14) -0.013(13)
F13 0.109(19) 0.24(4) 0.12(2) 0.03(2) 0.075(17) 0.09(2)
F14 0.31(4) 0.084(18) 0.18(3) 0.007(18) 0.19(3) -0.02(2)
F15 0.19(3) 0.19(3) 0.096(19) 0.021(19) 0.062(19) -0.08(2)
O1W 0.080(15) 0.048(12) 0.082(15) 0.017(11) -0.044(12) 0.006(11)

loop_
_atom_type_symbol
_atom_type_description
_atom_type_scat_dispersion_real
_atom_type_scat_dispersion_imag
_atom_type_scat_source
C C 0.0033 0.0016 'International Tables Vol C Tables 4.2.6.8 and 6.1.1.4'
H H 0.0000 0.0000 'International Tables Vol C Tables 4.2.6.8 and 6.1.1.4'
O O 0.0106 0.0060 'International Tables Vol C Tables 4.2.6.8 and 6.1.1.4'
F F 0.0171 0.0103 'International Tables Vol C Tables 4.2.6.8 and 6.1.1.4'
P P 0.1023 0.0942 'International Tables Vol C Tables 4.2.6.8 and 6.1.1.4'
V V 0.3005 0.5294 'International Tables Vol C Tables 4.2.6.8 and 6.1.1.4'
Ag Ag -0.8971 1.1015 'International Tables Vol C Tables 4.2.6.8 and 6.1.1.4'

loop_
_geom_angle_atom_site_label_1
_geom_angle_atom_site_label_2
_geom_angle_atom_site_label_3
_geom_angle
_geom_angle_site_symmetry_1
_geom_angle_site_symmetry_3
C1 Ag1 C43 161.3(9) . .
C1 Ag1 C44 133.8(9) . .
C43 Ag1 C44 27.6(4) . .
C1 Ag1 Ag16 49.1(8) . .
C43 Ag1 Ag16 149.6(5) . .
C44 Ag1 Ag16 174.2(5) . .
C1 Ag1 Ag2 46.1(7) . .
C43 Ag1 Ag2 129.3(5) . .
C44 Ag1 Ag2 113.5(5) . .
Ag16 Ag1 Ag2 64.33(8) . .
C1 Ag1 Ag20 120.4(7) . 3_656
C43 Ag1 Ag20 62.6(5) . 3_656
C44 Ag1 Ag20 74.3(5) . 3_656
Ag16 Ag1 Ag20 109.01(10) . 3_656
Ag2 Ag1 Ag20 166.41(11) . 3_656
C1 Ag1 Ag11 160.2(8) . 3_656
C43 Ag1 Ag11 38.5(5) . 3_656
C44 Ag1 Ag11 66.0(4) . 3_656
Ag16 Ag1 Ag11 111.18(9) . 3_656
Ag2 Ag1 Ag11 133.34(9) . 3_656
Ag20 Ag1 Ag11 59.49(7) 3_656 3_656
C1 Ag2 O12 121.4(16) . .
C1 Ag2 O13 110.2(8) . 3_656
O12 Ag2 O13 97.4(13) . 3_656
C1 Ag2 C25 132.9(9) . .
O12 Ag2 C25 89.9(12) . .
O13 Ag2 C25 98.0(7) 3_656 .
C1 Ag2 Ag1 45.0(7) . .
O12 Ag2 Ag1 118.1(9) . .
O13 Ag2 Ag1 66.3(5) 3_656 .
C25 Ag2 Ag1 148.6(5) . .
C1 Ag2 Ag3 162.7(7) . .
O12 Ag2 Ag3 75.4(14) . .
O13 Ag2 Ag3 60.1(5) 3_656 .
C25 Ag2 Ag3 43.6(5) . .
Ag1 Ag2 Ag3 126.10(9) . .
C1 Ag2 Ag14 97.4(8) . .
O12 Ag2 Ag14 134.4(11) . .
O13 Ag2 Ag14 89.7(5) 3_656 .
C25 Ag2 Ag14 44.6(5) . .
Ag1 Ag2 Ag14 106.00(9) . .
Ag3 Ag2 Ag14 69.57(7) . .
C1 Ag2 Ag16 45.2(7) . .
O12 Ag2 Ag16 166.0(15) . .
O13 Ag2 Ag16 92.7(5) 3_656 .
C25 Ag2 Ag16 98.4(5) . .
Ag1 Ag2 Ag16 57.65(7) . .
Ag3 Ag2 Ag16 118.34(9) . .
Ag14 Ag2 Ag16 55.01(7) . .
C37 Ag3 C25 162.5(8) . .
C37 Ag3 Ag10 54.5(6) . .
C25 Ag3 Ag10 119.3(6) . .
C37 Ag3 Ag12 119.7(6) . .
C25 Ag3 Ag12 53.2(6) . .
Ag10 Ag3 Ag12 66.39(6) . .
C37 Ag3 Ag2 135.6(6) . .
C25 Ag3 Ag2 54.2(6) . .
Ag10 Ag3 Ag2 166.61(9) . .
Ag12 Ag3 Ag2 104.75(8) . .
C37 Ag3 Ag15 54.7(6) . .
C25 Ag3 Ag15 136.4(6) . .
Ag10 Ag3 Ag15 104.10(7) . .
Ag12 Ag3 Ag15 165.55(9) . .
Ag2 Ag3 Ag15 82.43(7) . .
C55 Ag4 C8 168.5(10) . .
C55 Ag4 C7 140.8(9) . .
C8 Ag4 C7 29.9(9) . .
C55 Ag4 Ag20 45.9(6) . .
C8 Ag4 Ag20 140.0(6) . .
C7 Ag4 Ag20 163.5(7) . .
C55 Ag4 Ag7 45.9(8) . .
C8 Ag4 Ag7 143.2(8) . .
C7 Ag4 Ag7 136.4(7) . .
Ag20 Ag4 Ag7 60.04(8) . .
C55 Ag4 Ag5 146.7(7) . .
C8 Ag4 Ag5 37.4(6) . .
C7 Ag4 Ag5 66.3(6) . .
Ag20 Ag4 Ag5 102.59(10) . .
Ag7 Ag4 Ag5 136.29(10) . .
C8 Ag5 O1 168.3(9) . .
C8 Ag5 Ag13 51.3(8) . .
O1 Ag5 Ag13 130.2(4) . .
C8 Ag5 Ag8 106.8(8) . .
O1 Ag5 Ag8 79.6(5) . .
Ag13 Ag5 Ag8 58.58(6) . .
C8 Ag5 Ag11 117.7(7) . .
O1 Ag5 Ag11 73.6(5) . .
Ag13 Ag5 Ag11 110.22(8) . .
Ag8 Ag5 Ag11 68.89(7) . .
C8 Ag5 Ag4 42.2(7) . .
O1 Ag5 Ag4 147.7(5) . .
Ag13 Ag5 Ag4 71.58(7) . .
Ag8 Ag5 Ag4 99.96(8) . .
Ag11 Ag5 Ag4 76.26(7) . .
C79 Ag6 C43 157.0(7) . .
C79 Ag6 O1 96.7(8) . 3_656
C43 Ag6 O1 96.5(6) . 3_656
C79 Ag6 C44 129.3(7) . .
C43 Ag6 C44 27.8(4) . .
O1 Ag6 C44 113.5(6) 3_656 .
C79 Ag6 Ag17 47.1(6) . 3_656
C43 Ag6 Ag17 155.3(5) . 3_656
O1 Ag6 Ag17 76.8(4) 3_656 3_656
C44 Ag6 Ag17 169.7(5) . 3_656
C79 Ag6 Ag15 47.2(6) . .
C43 Ag6 Ag15 128.0(5) . .
O1 Ag6 Ag15 133.9(4) 3_656 .
C44 Ag6 Ag15 112.2(5) . .
Ag17 Ag6 Ag15 57.80(6) 3_656 .
C79 Ag6 Ag11 161.7(6) . 3_656
C43 Ag6 Ag11 41.0(5) . 3_656
O1 Ag6 Ag11 70.6(4) 3_656 3_656
C44 Ag6 Ag11 68.8(4) . 3_656
Ag17 Ag6 Ag11 115.55(8) 3_656 3_656
Ag15 Ag6 Ag11 134.15(8) . 3_656
C13 Ag7 C55 127.3(9) . .
C13 Ag7 O7 116.8(8) . .
C55 Ag7 O7 97.1(8) . .
C13 Ag7 O8 117.0(9) . .
C55 Ag7 O8 110.0(9) . .
O7 Ag7 O8 74.4(7) . .
C13 Ag7 C14 27.8(8) . .
C55 Ag7 C14 155.0(8) . .
O7 Ag7 C14 100.9(7) . .
O8 Ag7 C14 91.5(8) . .
C13 Ag7 Ag20 89.9(6) . .
C55 Ag7 Ag20 44.6(6) . .
O7 Ag7 Ag20 140.8(5) . .
O8 Ag7 Ag20 120.4(6) . .
C14 Ag7 Ag20 113.7(5) . .
C13 Ag7 Ag4 97.4(7) . .
C55 Ag7 Ag4 41.4(7) . .
O7 Ag7 Ag4 88.8(5) . .
O8 Ag7 Ag4 145.5(6) . .
C14 Ag7 Ag4 121.6(6) . .
Ag20 Ag7 Ag4 57.98(9) . .
C31 Ag8 O2 161.2(8) . .
C31 Ag8 Ag13 49.4(7) . .
O2 Ag8 Ag13 132.6(4) . .
C31 Ag8 Ag5 104.5(8) . .
O2 Ag8 Ag5 85.3(5) . .
Ag13 Ag8 Ag5 57.01(6) . .
C31 Ag8 Ag18 42.6(7) . .
O2 Ag8 Ag18 155.8(5) . .
Ag13 Ag8 Ag18 58.34(7) . .
Ag5 Ag8 Ag18 87.35(8) . .
C49 Ag9 C37 160.5(8) . 3_656
C49 Ag9 O5 86.8(7) . 3_656
C37 Ag9 O5 109.4(7) 3_656 3_656
C49 Ag9 C38 142.2(8) . 3_656
C37 Ag9 C38 26.4(7) 3_656 3_656
O5 Ag9 C38 101.4(6) 3_656 3_656
C49 Ag9 Ag16 54.0(6) . .
C37 Ag9 Ag16 145.3(6) 3_656 .
O5 Ag9 Ag16 49.5(4) 3_656 .
C38 Ag9 Ag16 150.4(5) 3_656 .
C49 Ag9 Ag10 147.4(6) . 3_656
C37 Ag9 Ag10 51.9(6) 3_656 3_656
O5 Ag9 Ag10 70.2(4) 3_656 3_656
C38 Ag9 Ag10 67.5(4) 3_656 3_656
Ag16 Ag9 Ag10 93.49(8) . 3_656
C49 Ag9 Ag17 51.7(6) . .
C37 Ag9 Ag17 109.6(6) 3_656 .
O5 Ag9 Ag17 136.1(4) 3_656 .
C38 Ag9 Ag17 104.6(5) 3_656 .
Ag16 Ag9 Ag17 102.14(8) . .
Ag10 Ag9 Ag17 153.16(10) 3_656 .
C49 Ag9 Ag15 108.6(6) . 3_656
C37 Ag9 Ag15 53.1(6) 3_656 3_656
O5 Ag9 Ag15 158.8(4) 3_656 3_656
C38 Ag9 Ag15 57.5(5) 3_656 3_656
Ag16 Ag9 Ag15 151.78(10) . 3_656
Ag10 Ag9 Ag15 100.26(7) 3_656 3_656
Ag17 Ag9 Ag15 56.88(6) . 3_656
O4 Ag10 C37 120.1(8) . .
O4 Ag10 C19 82.6(7) . .
C37 Ag10 C19 140.2(8) . .
O4 Ag10 O14 101.0(8) . .
C37 Ag10 O14 102.5(8) . .
C19 Ag10 O14 104.4(8) . .
O4 Ag10 C20 84.9(7) . .
C37 Ag10 C20 116.4(7) . .
C19 Ag10 C20 27.4(7) . .
O14 Ag10 C20 130.9(7) . .
O4 Ag10 Ag3 164.9(5) . .
C37 Ag10 Ag3 47.2(6) . .
C19 Ag10 Ag3 103.4(6) . .
O14 Ag10 Ag3 91.0(6) . .
C20 Ag10 Ag3 94.2(5) . .
O4 Ag10 Ag9 99.5(4) . 3_656
C37 Ag10 Ag9 49.1(5) . 3_656
C19 Ag10 Ag9 167.0(5) . 3_656
O14 Ag10 Ag9 62.6(6) . 3_656
C20 Ag10 Ag9 165.0(4) . 3_656
Ag3 Ag10 Ag9 77.83(7) . 3_656
O4 Ag10 Ag12 130.9(5) . .
C37 Ag10 Ag12 104.3(6) . .
C19 Ag10 Ag12 48.7(6) . .
O14 Ag10 Ag12 87.7(5) . .
C20 Ag10 Ag12 55.6(5) . .
Ag3 Ag10 Ag12 58.01(6) . .
Ag9 Ag10 Ag12 126.44(8) 3_656 .
O4 Ag10 Ag11 80.0(5) . .
C37 Ag10 Ag11 159.2(6) . .
C19 Ag10 Ag11 40.2(5) . .
O14 Ag10 Ag11 65.8(6) . .
C20 Ag10 Ag11 67.5(4) . .
Ag3 Ag10 Ag11 113.67(7) . .
Ag9 Ag10 Ag11 127.23(8) 3_656 .
Ag12 Ag10 Ag11 59.77(6) . .
C19 Ag11 C43 176.3(9) . 3_656
C19 Ag11 Ag19 55.6(7) . .
C43 Ag11 Ag19 121.3(6) 3_656 .
C19 Ag11 Ag12 49.3(7) . .
C43 Ag11 Ag12 134.0(6) 3_656 .
Ag19 Ag11 Ag12 104.52(7) . .
C19 Ag11 Ag6 135.4(7) . 3_656
C43 Ag11 Ag6 47.4(6) 3_656 3_656
Ag19 Ag11 Ag6 167.22(8) . 3_656
Ag12 Ag11 Ag6 87.31(6) . 3_656
C19 Ag11 Ag10 50.5(6) . .
C43 Ag11 Ag10 131.6(6) 3_656 .
Ag19 Ag11 Ag10 70.34(6) . .
Ag12 Ag11 Ag10 59.21(6) . .
Ag6 Ag11 Ag10 120.98(7) 3_656 .
C19 Ag11 Ag5 108.5(6) . .
C43 Ag11 Ag5 70.0(6) 3_656 .
Ag19 Ag11 Ag5 108.61(7) . .
Ag12 Ag11 Ag5 99.88(7) . .
Ag6 Ag11 Ag5 63.75(6) 3_656 .
Ag10 Ag11 Ag5 156.45(8) . .
C19 Ag11 Ag20 113.9(7) . .
C43 Ag11 Ag20 63.5(6) 3_656 .
Ag19 Ag11 Ag20 58.99(7) . .
Ag12 Ag11 Ag20 157.95(8) . .
Ag6 Ag11 Ag20 110.76(8) 3_656 .
Ag10 Ag11 Ag20 99.57(7) . .
Ag5 Ag11 Ag20 99.50(7) . .
C19 Ag11 Ag1 136.5(6) . 3_656
C43 Ag11 Ag1 45.0(6) 3_656 3_656
Ag19 Ag11 Ag1 106.49(8) . 3_656
Ag12 Ag11 Ag1 121.47(7) . 3_656
Ag6 Ag11 Ag1 70.21(6) 3_656 3_656
Ag10 Ag11 Ag1 86.98(7) . 3_656
Ag5 Ag11 Ag1 114.99(7) . 3_656
Ag20 Ag11 Ag1 57.82(7) . 3_656
C25 Ag12 C19 142.2(8) . .
C25 Ag12 O2 119.2(7) . .
C19 Ag12 O2 84.8(6) . .
C25 Ag12 O15 99.2(8) . .
C19 Ag12 O15 101.1(8) . .
O2 Ag12 O15 106.3(6) . .
C25 Ag12 Ag3 46.5(6) . .
C19 Ag12 Ag3 103.1(5) . .
O2 Ag12 Ag3 162.8(4) . .
O15 Ag12 Ag3 87.4(5) . .
C25 Ag12 Ag14 46.5(5) . .
C19 Ag12 Ag14 161.2(5) . .
O2 Ag12 Ag14 104.0(4) . .
O15 Ag12 Ag14 60.7(6) . .
Ag3 Ag12 Ag14 73.14(7) . .
C25 Ag12 Ag10 101.8(6) . .
C19 Ag12 Ag10 50.8(5) . .
O2 Ag12 Ag10 135.4(4) . .
O15 Ag12 Ag10 81.8(4) . .
Ag3 Ag12 Ag10 55.59(6) . .
Ag14 Ag12 Ag10 117.28(7) . .
C25 Ag12 Ag11 155.4(6) . .
C19 Ag12 Ag11 40.8(5) . .
O2 Ag12 Ag11 83.5(4) . .
O15 Ag12 Ag11 62.7(6) . .
Ag3 Ag12 Ag11 112.60(7) . .
Ag14 Ag12 Ag11 122.75(8) . .
Ag10 Ag12 Ag11 61.02(6) . .
C31 Ag13 C8 138.2(9) . .
C31 Ag13 O10 105.2(8) . .
C8 Ag13 O10 111.1(9) . .
C31 Ag13 O9 103.6(8) . .
C8 Ag13 O9 105.5(8) . .
O10 Ag13 O9 74.4(7) . .
C31 Ag13 Ag5 106.3(6) . .
C8 Ag13 Ag5 44.0(6) . .
O10 Ag13 Ag5 106.4(6) . .
O9 Ag13 Ag5 148.5(6) . .
C31 Ag13 Ag8 43.7(6) . .
C8 Ag13 Ag8 105.5(6) . .
O10 Ag13 Ag8 104.8(5) . .
O9 Ag13 Ag8 146.8(6) . .
Ag5 Ag13 Ag8 64.41(7) . .
C31 Ag13 Ag18 47.1(6) . .
C8 Ag13 Ag18 99.4(6) . .
O10 Ag13 Ag18 149.4(6) . .
O9 Ag13 Ag18 97.6(5) . .
Ag5 Ag13 Ag18 95.73(8) . .
Ag8 Ag13 Ag18 65.90(7) . .
C49 Ag14 C25 157.7(8) . .
C49 Ag14 C26 132.0(8) . .
C25 Ag14 C26 26.8(8) . .
C49 Ag14 Ag16 54.5(6) . .
C25 Ag14 Ag16 114.2(6) . .
C26 Ag14 Ag16 106.6(5) . .
C49 Ag14 Ag17 52.4(6) . .
C25 Ag14 Ag17 143.0(6) . .
C26 Ag14 Ag17 139.4(5) . .
Ag16 Ag14 Ag17 102.83(8) . .
C49 Ag14 Ag12 142.5(6) . .
C25 Ag14 Ag12 50.6(6) . .
C26 Ag14 Ag12 63.4(6) . .
Ag16 Ag14 Ag12 162.99(10) . .
Ag17 Ag14 Ag12 92.88(8) . .
C49 Ag14 Ag2 116.8(6) . .
C25 Ag14 Ag2 52.8(6) . .
C26 Ag14 Ag2 58.8(5) . .
Ag16 Ag14 Ag2 62.95(7) . .
Ag17 Ag14 Ag2 161.68(9) . .
Ag12 Ag14 Ag2 100.31(8) . .
C79 Ag15 O11 115.1(12) . .
C79 Ag15 O13 112.7(7) . 3_656
O11 Ag15 O13 100.3(11) . 3_656
C79 Ag15 C37 136.8(8) . .
O11 Ag15 C37 84.7(9) . .
O13 Ag15 C37 99.5(7) 3_656 .
C79 Ag15 Ag17 47.6(6) . 3_656
O11 Ag15 Ag17 160.9(11) . 3_656
O13 Ag15 Ag17 95.3(4) 3_656 3_656
C37 Ag15 Ag17 103.6(5) . 3_656
C79 Ag15 Ag6 47.4(6) . .
O11 Ag15 Ag6 118.5(7) . .
O13 Ag15 Ag6 65.7(5) 3_656 .
C37 Ag15 Ag6 153.5(5) . .
Ag17 Ag15 Ag6 58.72(6) 3_656 .
C79 Ag15 Ag3 167.0(5) . .
O11 Ag15 Ag3 77.5(11) . .
O13 Ag15 Ag3 59.9(5) 3_656 .
C37 Ag15 Ag3 43.0(6) . .
Ag17 Ag15 Ag3 120.31(8) 3_656 .
Ag6 Ag15 Ag3 125.28(8) . .
C79 Ag15 Ag9 100.6(6) . 3_656
O11 Ag15 Ag9 129.3(7) . 3_656
O13 Ag15 Ag9 97.4(5) 3_656 3_656
C37 Ag15 Ag9 45.5(5) . 3_656
Ag17 Ag15 Ag9 58.50(6) 3_656 3_656
Ag6 Ag15 Ag9 112.15(7) . 3_656
Ag3 Ag15 Ag9 71.34(6) . 3_656
C1 Ag16 O5 130.0(8) . 3_656
C1 Ag16 C49 141.3(9) . .
O5 Ag16 C49 87.7(7) 3_656 .
C1 Ag16 C2 27.2(8) . .
O5 Ag16 C2 121.6(7) 3_656 .
C49 Ag16 C2 130.8(7) . .
C1 Ag16 Ag14 101.7(6) . .
O5 Ag16 Ag14 126.8(5) 3_656 .
C49 Ag16 Ag14 46.3(6) . .
C2 Ag16 Ag14 110.2(6) . .
C1 Ag16 Ag9 155.7(7) . .
O5 Ag16 Ag9 56.5(5) 3_656 .
C49 Ag16 Ag9 48.1(5) . .
C2 Ag16 Ag9 176.9(5) . .
Ag14 Ag16 Ag9 71.26(8) . .
C1 Ag16 Ag1 45.1(7) . .
O5 Ag16 Ag1 98.6(4) 3_656 .
C49 Ag16 Ag1 152.7(5) . .
C2 Ag16 Ag1 67.3(5) . .
Ag14 Ag16 Ag1 112.48(9) . .
Ag9 Ag16 Ag1 114.90(9) . .
C1 Ag16 Ag2 42.7(6) . .
O5 Ag16 Ag2 153.7(4) 3_656 .
C49 Ag16 Ag2 107.8(6) . .
C2 Ag16 Ag2 63.7(5) . .
Ag14 Ag16 Ag2 62.04(7) . .
Ag9 Ag16 Ag2 119.14(9) . .
Ag1 Ag16 Ag2 58.03(7) . .
C79 Ag17 O3 122.5(7) 3_656 .
C79 Ag17 C49 148.2(8) 3_656 .
O3 Ag17 C49 85.7(7) . .
C79 Ag17 Ag15 50.4(7) 3_656 3_656
O3 Ag17 Ag15 150.5(4) . 3_656
C49 Ag17 Ag15 112.3(5) . 3_656
C79 Ag17 Ag6 50.1(6) 3_656 3_656
O3 Ag17 Ag6 90.1(4) . 3_656
C49 Ag17 Ag6 154.8(6) . 3_656
Ag15 Ag17 Ag6 63.49(6) 3_656 3_656
C79 Ag17 Ag14 158.3(7) 3_656 .
O3 Ag17 Ag14 60.4(4) . .
C49 Ag17 Ag14 46.1(6) . .
Ag15 Ag17 Ag14 114.96(8) 3_656 .
Ag6 Ag17 Ag14 110.98(8) 3_656 .
C79 Ag17 Ag9 108.6(6) 3_656 .
O3 Ag17 Ag9 128.6(4) . .
C49 Ag17 Ag9 47.7(5) . .
Ag15 Ag17 Ag9 64.62(7) 3_656 .
Ag6 Ag17 Ag9 121.87(8) 3_656 .
Ag14 Ag17 Ag9 70.30(7) . .
C13 Ag18 C31 155.4(10) . .
C13 Ag18 O1W 98.1(9) . .
C31 Ag18 O1W 102.2(8) . .
C13 Ag18 C32 139.3(10) . .
C31 Ag18 C32 27.5(8) . .
O1W Ag18 C32 91.8(8) . .
C13 Ag18 Ag19 47.1(7) . .
C31 Ag18 Ag19 120.5(6) . .
O1W Ag18 Ag19 134.2(6) . .
C32 Ag18 Ag19 133.8(5) . .
C13 Ag18 Ag13 155.8(8) . .
C31 Ag18 Ag13 47.4(7) . .
O1W Ag18 Ag13 71.0(5) . .
C32 Ag18 Ag13 64.1(6) . .
Ag19 Ag18 Ag13 126.60(9) . .
C13 Ag18 Ag8 131.9(7) . .
C31 Ag18 Ag8 38.2(6) . .
O1W Ag18 Ag8 126.7(5) . .
C32 Ag18 Ag8 64.0(6) . .
Ag19 Ag18 Ag8 85.67(8) . .
Ag13 Ag18 Ag8 55.75(6) . .
C13 Ag19 O4 131.4(9) . .
C13 Ag19 C19 141.6(9) . .
O4 Ag19 C19 82.7(7) . .
C13 Ag19 Ag18 49.0(7) . .
O4 Ag19 Ag18 174.0(5) . .
C19 Ag19 Ag18 95.1(5) . .
C13 Ag19 Ag11 137.5(8) . .
O4 Ag19 Ag11 85.5(5) . .
C19 Ag19 Ag11 43.2(5) . .
Ag18 Ag19 Ag11 96.74(8) . .
C13 Ag19 Ag20 95.0(8) . .
O4 Ag19 Ag20 84.1(5) . .
C19 Ag19 Ag20 107.3(5) . .
Ag18 Ag19 Ag20 101.83(9) . .
Ag11 Ag19 Ag20 64.64(8) . .
O6 Ag20 C55 154.9(9) . .
O6 Ag20 C56 129.2(9) . .
C55 Ag20 C56 26.8(9) . .
O6 Ag20 Ag4 161.2(7) . .
C55 Ag20 Ag4 43.5(7) . .
C56 Ag20 Ag4 69.6(6) . .
O6 Ag20 Ag19 80.8(6) . .
C55 Ag20 Ag19 109.6(7) . .
C56 Ag20 Ag19 126.0(7) . .
Ag4 Ag20 Ag19 86.60(10) . .
O6 Ag20 Ag7 124.5(6) . .
C55 Ag20 Ag7 47.1(8) . .
C56 Ag20 Ag7 57.5(7) . .
Ag4 Ag20 Ag7 61.98(8) . .
Ag19 Ag20 Ag7 68.50(8) . .
O6 Ag20 Ag1 56.8(6) . 3_656
C55 Ag20 Ag1 133.9(8) . 3_656
C56 Ag20 Ag1 125.6(7) . 3_656
Ag4 Ag20 Ag1 115.38(11) . 3_656
Ag19 Ag20 Ag1 108.37(10) . 3_656
Ag7 Ag20 Ag1 175.66(13) . 3_656
O6 Ag20 Ag11 82.5(6) . .
C55 Ag20 Ag11 122.4(7) . .
C56 Ag20 Ag11 147.8(6) . .
Ag4 Ag20 Ag11 78.89(9) . .
Ag19 Ag20 Ag11 56.37(7) . .
Ag7 Ag20 Ag11 113.02(11) . .
Ag1 Ag20 Ag11 62.69(7) 3_656 .
O15 V1 O13 108.6(9) . .
O15 V1 O14 108.7(10) . .
O13 V1 O14 108.3(10) . .
O15 V1 O16 94.2(17) . .
O13 V1 O16 113.6(18) . .
O14 V1 O16 121.9(18) . .
C2 C1 Ag1 138(2) . .
C2 C1 Ag2 132(2) . .
Ag1 C1 Ag2 89.0(10) . .
C2 C1 Ag16 96(2) . .
Ag1 C1 Ag16 85.8(9) . .
Ag2 C1 Ag16 92.1(10) . .
C1 C2 C3 174(3) . .
C1 C2 Ag16 56.3(17) . .
C3 C2 Ag16 126.7(17) . .
C6 C3 C4 112(3) . .
C6 C3 C5 112(3) . .
C4 C3 C5 110(3) . .
C6 C3 C2 107(2) . .
C4 C3 C2 108(2) . .
C5 C3 C2 108(2) . .
C3 C4 H4A 109.5 . .
C3 C4 H4B 109.5 . .
H4A C4 H4B 109.5 . .
C3 C4 H4C 109.5 . .
H4A C4 H4C 109.5 . .
H4B C4 H4C 109.5 . .
C3 C5 H5A 109.5 . .
C3 C5 H5B 109.5 . .
H5A C5 H5B 109.5 . .
C3 C5 H5C 109.5 . .
H5A C5 H5C 109.5 . .
H5B C5 H5C 109.5 . .
C3 C6 H6A 109.5 . .
C3 C6 H6B 109.5 . .
H6A C6 H6B 109.5 . .
C3 C6 H6C 109.5 . .
H6A C6 H6C 109.5 . .
H6B C6 H6C 109.5 . .
C8 C7 C9 173(3) . .
C8 C7 Ag4 63.1(16) . .
C9 C7 Ag4 124(2) . .
C7 C8 Ag5 159(3) . .
C7 C8 Ag4 87.0(19) . .
Ag5 C8 Ag4 100.3(10) . .
C7 C8 Ag13 112(2) . .
Ag5 C8 Ag13 84.8(9) . .
Ag4 C8 Ag13 107.0(12) . .
C7 C9 C12 108(3) . .
C7 C9 C10 107(3) . .
C12 C9 C10 112(3) . .
C7 C9 C11 110(3) . .
C12 C9 C11 110(3) . .
C10 C9 C11 109(3) . .
C9 C10 H10A 109.5 . .
C9 C10 H10B 109.5 . .
H10A C10 H10B 109.5 . .
C9 C10 H10C 109.5 . .
H10A C10 H10C 109.5 . .
H10B C10 H10C 109.5 . .
C9 C11 H11A 109.5 . .
C9 C11 H11B 109.5 . .
H11A C11 H11B 109.5 . .
C9 C11 H11C 109.5 . .
H11A C11 H11C 109.5 . .
H11B C11 H11C 109.5 . .
C9 C12 H12A 109.5 . .
C9 C12 H12B 109.5 . .
H12A C12 H12B 109.5 . .
C9 C12 H12C 109.5 . .
H12A C12 H12C 109.5 . .
H12B C12 H12C 109.5 . .
C14 C13 Ag19 145(2) . .
C14 C13 Ag18 120(2) . .
Ag19 C13 Ag18 83.9(9) . .
C14 C13 Ag7 93(2) . .
Ag19 C13 Ag7 106.6(12) . .
Ag18 C13 Ag7 101.3(12) . .
C13 C14 C15 175(3) . .
C13 C14 Ag7 58.7(18) . .
C15 C14 Ag7 126.6(19) . .
C16 C15 C14 106(3) . .
C16 C15 C18 114(3) . .
C14 C15 C18 108(2) . .
C16 C15 C17 113(3) . .
C14 C15 C17 107(2) . .
C18 C15 C17 109(3) . .
C15 C16 H16A 109.5 . .
C15 C16 H16B 109.5 . .
H16A C16 H16B 109.5 . .
C15 C16 H16C 109.5 . .
H16A C16 H16C 109.5 . .
H16B C16 H16C 109.5 . .
C15 C17 H17A 109.5 . .
C15 C17 H17B 109.5 . .
H17A C17 H17B 109.5 . .
C15 C17 H17C 109.5 . .
H17A C17 H17C 109.5 . .
H17B C17 H17C 109.5 . .
C15 C18 H18A 109.5 . .
C15 C18 H18B 109.5 . .
H18A C18 H18B 109.5 . .
C15 C18 H18C 109.5 . .
H18A C18 H18C 109.5 . .
H18B C18 H18C 109.5 . .
C20 C19 Ag11 175(2) . .
C20 C19 Ag12 92.8(18) . .
Ag11 C19 Ag12 89.9(8) . .
C20 C19 Ag10 86.6(17) . .
Ag11 C19 Ag10 89.3(8) . .
Ag12 C19 Ag10 80.5(7) . .
C20 C19 Ag19 95.5(17) . .
Ag11 C19 Ag19 81.2(8) . .
Ag12 C19 Ag19 168.4(10) . .
Ag10 C19 Ag19 92.0(7) . .
C19 C20 C21 172(2) . .
C19 C20 Ag10 66.0(15) . .
C21 C20 Ag10 121.2(15) . .
C20 C21 C22A 111(2) . .
C20 C21 C22B 110(4) . .
C20 C21 C23A 109(2) . .
C22A C21 C23A 111.0(17) . .
C20 C21 C24A 106(3) . .
C22A C21 C24A 110.3(17) . .
C23A C21 C24A 109.9(17) . .
C20 C21 C23B 111(4) . .
C22B C21 C23B 109(3) . .
C20 C21 C24B 109(4) . .
C22B C21 C24B 109(3) . .
C23B C21 C24B 108(3) . .
C21 C22A H22A 109.5 . .
C21 C22A H22B 109.5 . .
H22A C22A H22B 109.5 . .
C21 C22A H22C 109.5 . .
H22A C22A H22C 109.5 . .
H22B C22A H22C 109.5 . .
C21 C23A H23A 109.5 . .
C21 C23A H23B 109.5 . .
H23A C23A H23B 109.5 . .
C21 C23A H23C 109.5 . .
H23A C23A H23C 109.5 . .
H23B C23A H23C 109.5 . .
C21 C24A H24A 109.5 . .
C21 C24A H24B 109.5 . .
H24A C24A H24B 109.5 . .
C21 C24A H24C 109.5 . .
H24A C24A H24C 109.5 . .
H24B C24A H24C 109.5 . .
C21 C22B H22D 109.5 . .
C21 C22B H22E 109.5 . .
H22D C22B H22E 109.5 . .
C21 C22B H22F 109.5 . .
H22D C22B H22F 109.5 . .
H22E C22B H22F 109.5 . .
C21 C23B H23D 109.5 . .
C21 C23B H23E 109.5 . .
H23D C23B H23E 109.5 . .
C21 C23B H23F 109.5 . .
H23D C23B H23F 109.5 . .
H23E C23B H23F 109.5 . .
C21 C24B H24D 109.5 . .
C21 C24B H24E 109.5 . .
H24D C24B H24E 109.5 . .
C21 C24B H24F 109.5 . .
H24D C24B H24F 109.5 . .
H24E C24B H24F 109.5 . .
C26 C25 Ag3 153(2) . .
C26 C25 Ag14 97.3(18) . .
Ag3 C25 Ag14 108.7(10) . .
C26 C25 Ag12 110.7(18) . .
Ag3 C25 Ag12 80.2(8) . .
Ag14 C25 Ag12 83.0(8) . .
C26 C25 Ag2 94.5(17) . .
Ag3 C25 Ag2 82.2(8) . .
Ag14 C25 Ag2 82.6(7) . .
Ag12 C25 Ag2 152.3(10) . .
C25 C26 C27 176(3) . .
C25 C26 Ag14 55.9(14) . .
C27 C26 Ag14 128(2) . .
C26 C27 C28 108(3) . .
C26 C27 C30 108(3) . .
C28 C27 C30 107(3) . .
C26 C27 C29 107(2) . .
C28 C27 C29 112(3) . .
C30 C27 C29 114(3) . .
C27 C28 H28A 109.5 . .
C27 C28 H28B 109.5 . .
H28A C28 H28B 109.5 . .
C27 C28 H28C 109.5 . .
H28A C28 H28C 109.5 . .
H28B C28 H28C 109.5 . .
C27 C29 H29A 109.5 . .
C27 C29 H29B 109.5 . .
H29A C29 H29B 109.5 . .
C27 C29 H29C 109.5 . .
H29A C29 H29C 109.5 . .
H29B C29 H29C 109.5 . .
C27 C30 H30A 109.5 . .
C27 C30 H30B 109.5 . .
H30A C30 H30B 109.5 . .
C27 C30 H30C 109.5 . .
H30A C30 H30C 109.5 . .
H30B C30 H30C 109.5 . .
C32 C31 Ag8 152(2) . .
C32 C31 Ag18 94.2(17) . .
Ag8 C31 Ag18 99.2(10) . .
C32 C31 Ag13 119(2) . .
Ag8 C31 Ag13 86.9(9) . .
Ag18 C31 Ag13 85.5(9) . .
C31 C32 C33 176(3) . .
C31 C32 Ag18 58.3(15) . .
C33 C32 Ag18 124.5(17) . .
C34 C33 C36 108(3) . .
C34 C33 C35 111(3) . .
C36 C33 C35 112(3) . .
C34 C33 C32 112(2) . .
C36 C33 C32 108(2) . .
C35 C33 C32 105(2) . .
C33 C34 H34A 109.5 . .
C33 C34 H34B 109.5 . .
H34A C34 H34B 109.5 . .
C33 C34 H34C 109.5 . .
H34A C34 H34C 109.5 . .
H34B C34 H34C 109.5 . .
C33 C35 H35A 109.5 . .
C33 C35 H35B 109.5 . .
H35A C35 H35B 109.5 . .
C33 C35 H35C 109.5 . .
H35A C35 H35C 109.5 . .
H35B C35 H35C 109.5 . .
C33 C36 H36A 109.5 . .
C33 C36 H36B 109.5 . .
H36A C36 H36B 109.5 . .
C33 C36 H36C 109.5 . .
H36A C36 H36C 109.5 . .
H36B C36 H36C 109.5 . .
C38 C37 Ag3 153(2) . .
C38 C37 Ag9 92.8(16) . 3_656
Ag3 C37 Ag9 111.6(10) . 3_656
C38 C37 Ag10 119(2) . .
Ag3 C37 Ag10 78.3(8) . .
Ag9 C37 Ag10 79.1(7) 3_656 .
C38 C37 Ag15 90.5(17) . .
Ag3 C37 Ag15 82.3(8) . .
Ag9 C37 Ag15 81.4(7) 3_656 .
Ag10 C37 Ag15 144.9(10) . .
C37 C38 C39 173(2) . .
C37 C38 Ag9 60.8(13) . 3_656
C39 C38 Ag9 126.0(12) . 3_656
C41 C39 C38 108.6(17) . .
C41 C39 C42 111.5(14) . .
C38 C39 C42 107.3(18) . .
C41 C39 C40 110.4(15) . .
C38 C39 C40 109.5(17) . .
C42 C39 C40 109.5(14) . .
C39 C40 H40A 109.5 . .
C39 C40 H40B 109.5 . .
H40A C40 H40B 109.5 . .
C39 C40 H40C 109.5 . .
H40A C40 H40C 109.5 . .
H40B C40 H40C 109.5 . .
C39 C41 H41A 109.5 . .
C39 C41 H41B 109.5 . .
H41A C41 H41B 109.5 . .
C39 C41 H41C 109.5 . .
H41A C41 H41C 109.5 . .
H41B C41 H41C 109.5 . .
C39 C42 H42A 109.5 . .
C39 C42 H42B 109.5 . .
H42A C42 H42B 109.5 . .
C39 C42 H42C 109.5 . .
H42A C42 H42C 109.5 . .
H42B C42 H42C 109.5 . .
C44 C43 Ag11 176(2) . 3_656
C44 C43 Ag6 84.5(15) . .
Ag11 C43 Ag6 91.6(8) 3_656 .
C44 C43 Ag1 84.3(16) . .
Ag11 C43 Ag1 96.5(8) 3_656 .
Ag6 C43 Ag1 105.3(8) . .
C43 C44 C45 168(2) . .
C43 C44 Ag6 67.7(14) . .
C45 C44 Ag6 118.0(14) . .
C43 C44 Ag1 68.2(15) . .
C45 C44 Ag1 119.8(14) . .
Ag6 C44 Ag1 95.5(7) . .
C46 C45 C47 112.5(14) . .
C46 C45 C44 107(2) . .
C47 C45 C44 108(2) . .
C46 C45 C48 111.9(14) . .
C47 C45 C48 111.5(15) . .
C44 C45 C48 105.5(18) . .
C45 C46 H46A 109.5 . .
C45 C46 H46B 109.5 . .
H46A C46 H46B 109.5 . .
C45 C46 H46C 109.5 . .
H46A C46 H46C 109.5 . .
H46B C46 H46C 109.5 . .
C45 C47 H47A 109.5 . .
C45 C47 H47B 109.5 . .
H47A C47 H47B 109.5 . .
C45 C47 H47C 109.5 . .
H47A C47 H47C 109.5 . .
H47B C47 H47C 109.5 . .
C45 C48 H48A 109.5 . .
C45 C48 H48B 109.5 . .
H48A C48 H48B 109.5 . .
C45 C48 H48C 109.5 . .
H48A C48 H48C 109.5 . .
H48B C48 H48C 109.5 . .
C50 C49 Ag14 145(2) . .
C50 C49 Ag9 113(2) . .
Ag14 C49 Ag9 102.2(9) . .
C50 C49 Ag17 98.6(17) . .
Ag14 C49 Ag17 81.4(7) . .
Ag9 C49 Ag17 80.6(7) . .
C50 C49 Ag16 112.5(17) . .
Ag14 C49 Ag16 79.3(8) . .
Ag9 C49 Ag16 77.9(7) . .
Ag17 C49 Ag16 147.2(10) . .
C49 C50 C51 173(3) . .
C50 C51 C53 112(2) . .
C50 C51 C54 107(2) . .
C53 C51 C54 106(3) . .
C50 C51 C52 108(2) . .
C53 C51 C52 112(2) . .
C54 C51 C52 111(2) . .
C51 C52 H52A 109.5 . .
C51 C52 H52B 109.5 . .
H52A C52 H52B 109.5 . .
C51 C52 H52C 109.5 . .
H52A C52 H52C 109.5 . .
H52B C52 H52C 109.5 . .
C51 C53 H53A 109.5 . .
C51 C53 H53B 109.5 . .
H53A C53 H53B 109.5 . .
C51 C53 H53C 109.5 . .
H53A C53 H53C 109.5 . .
H53B C53 H53C 109.5 . .
C51 C54 H54A 109.5 . .
C51 C54 H54B 109.5 . .
H54A C54 H54B 109.5 . .
C51 C54 H54C 109.5 . .
H54A C54 H54C 109.5 . .
H54B C54 H54C 109.5 . .
C56 C55 Ag4 163(3) . .
C56 C55 Ag20 97(2) . .
Ag4 C55 Ag20 90.6(9) . .
C56 C55 Ag7 102(2) . .
Ag4 C55 Ag7 92.7(10) . .
Ag20 C55 Ag7 88.3(9) . .
C55 C56 C57 172(3) . .
C55 C56 Ag20 56.5(17) . .
C57 C56 Ag20 132(2) . .
C58 C57 C56 113(3) . .
C58 C57 C60 114(3) . .
C56 C57 C60 106(3) . .
C58 C57 C59 108(3) . .
C56 C57 C59 107(3) . .
C60 C57 C59 109(3) . .
C57 C58 H58A 109.5 . .
C57 C58 H58B 109.5 . .
H58A C58 H58B 109.5 . .
C57 C58 H58C 109.5 . .
H58A C58 H58C 109.5 . .
H58B C58 H58C 109.5 . .
C57 C59 H59A 109.5 . .
C57 C59 H59B 109.5 . .
H59A C59 H59B 109.5 . .
C57 C59 H59C 109.5 . .
H59A C59 H59C 109.5 . .
H59B C59 H59C 109.5 . .
C57 C60 H60A 109.5 . .
C57 C60 H60B 109.5 . .
H60A C60 H60B 109.5 . .
C57 C60 H60C 109.5 . .
H60A C60 H60C 109.5 . .
H60B C60 H60C 109.5 . .
C64 C61 C63 111(2) . .
C64 C61 C62 109(2) . .
C63 C61 C62 110(2) . .
C64 C61 P1 110.0(19) . .
C63 C61 P1 109.2(18) . .
C62 C61 P1 107.7(17) . .
C61 C62 H62A 109.5 . .
C61 C62 H62B 109.5 . .
H62A C62 H62B 109.5 . .
C61 C62 H62C 109.5 . .
H62A C62 H62C 109.5 . .
H62B C62 H62C 109.5 . .
C61 C63 H63A 109.5 . .
C61 C63 H63B 109.5 . .
H63A C63 H63B 109.5 . .
C61 C63 H63C 109.5 . .
H63A C63 H63C 109.5 . .
H63B C63 H63C 109.5 . .
C61 C64 H64A 109.5 . .
C61 C64 H64B 109.5 . .
H64A C64 H64B 109.5 . .
C61 C64 H64C 109.5 . .
H64A C64 H64C 109.5 . .
H64B C64 H64C 109.5 . .
C68 C65 C67 106(3) . .
C68 C65 C66 115(3) . .
C67 C65 C66 108(3) . .
C68 C65 P2 110(2) . .
C67 C65 P2 106(2) . .
C66 C65 P2 110.7(18) . .
C65 C66 H66A 109.5 . .
C65 C66 H66B 109.5 . .
H66A C66 H66B 109.5 . .
C65 C66 H66C 109.5 . .
H66A C66 H66C 109.5 . .
H66B C66 H66C 109.5 . .
C65 C67 H67A 109.5 . .
C65 C67 H67B 109.5 . .
H67A C67 H67B 109.5 . .
C65 C67 H67C 109.5 . .
H67A C67 H67C 109.5 . .
H67B C67 H67C 109.5 . .
C65 C68 H68A 109.5 . .
C65 C68 H68B 109.5 . .
H68A C68 H68B 109.5 . .
C65 C68 H68C 109.5 . .
H68A C68 H68C 109.5 . .
H68B C68 H68C 109.5 . .
O9 C69 C70 131(3) . .
O9 C69 C72 119(3) . .
C70 C69 C72 111(3) . .
C71 C70 C69 121(2) . .
C71 C70 H70 119.7 . .
C69 C70 H70 119.7 . .
O10 C71 C70 129(3) . .
O10 C71 C73 114(3) . .
C70 C71 C73 117(2) . .
F7 C72 F8 112(4) . .
F7 C72 F9 106(4) . .
F8 C72 F9 98(3) . .
F7 C72 C69 115(3) . .
F8 C72 C69 117(3) . .
F9 C72 C69 107(3) . .
F10 C73 F11 107(2) . .
F10 C73 F12 108(3) . .
F11 C73 F12 106(3) . .
F10 C73 C71 117(3) . .
F11 C73 C71 110(2) . .
F12 C73 C71 109(2) . .
O7 C74 C77 117(3) . .
O7 C74 C75 130(3) . .
C77 C74 C75 113(3) . .
C74 C75 C76 120(4) . .
C74 C75 H75 120.2 . .
C76 C75 H75 120.2 . .
O8 C76 C75 134(4) . .
O8 C76 C78 112(4) . .
C75 C76 C78 114(4) . .
F3 C78 F2 107(2) . .
F3 C78 F1 105(2) . .
F2 C78 F1 106(2) . .
F3 C78 C76 109(3) . .
F2 C78 C76 116(3) . .
F1 C78 C76 113(4) . .
F5 C77 F6 99(2) . .
F5 C77 F4 97(2) . .
F6 C77 F4 97(2) . .
F5 C77 C74 124(3) . .
F6 C77 C74 117(3) . .
F4 C77 C74 117(3) . .
C80 C79 Ag17 136(2) . 3_656
C80 C79 Ag15 133(2) . .
Ag17 C79 Ag15 82.0(8) 3_656 .
C80 C79 Ag6 120(2) . .
Ag17 C79 Ag6 82.8(7) 3_656 .
Ag15 C79 Ag6 85.4(9) . .
C79 C80 C81 177(3) . .
C80 C81 C82 110(2) . .
C80 C81 C83 112(2) . .
C82 C81 C83 108(3) . .
C80 C81 C84 109(2) . .
C82 C81 C84 109(3) . .
C83 C81 C84 109(3) . .
C81 C82 H82A 109.5 . .
C81 C82 H82B 109.5 . .
H82A C82 H82B 109.5 . .
C81 C82 H82C 109.5 . .
H82A C82 H82C 109.5 . .
H82B C82 H82C 109.5 . .
C81 C83 H83A 109.5 . .
C81 C83 H83B 109.5 . .
H83A C83 H83B 109.5 . .
C81 C83 H83C 109.5 . .
H83A C83 H83C 109.5 . .
H83B C83 H83C 109.5 . .
C81 C84 H84A 109.5 . .
C81 C84 H84B 109.5 . .
H84A C84 H84B 109.5 . .
C81 C84 H84C 109.5 . .
H84A C84 H84C 109.5 . .
H84B C84 H84C 109.5 . .
O11 C85 O12 137(4) . .
O11 C85 C86 112(4) . .
O12 C85 C86 111(4) . .
F13 C86 F15 103(2) . .
F13 C86 F14 103.2(19) . .
F15 C86 F14 102.7(19) . .
F13 C86 C85 112(2) . .
F15 C86 C85 117(3) . .
F14 C86 C85 116(3) . .
P1 O1 Ag5 128.9(9) . .
P1 O1 Ag6 129.4(8) . 3_656
Ag5 O1 Ag6 96.7(6) . 3_656
P1 O2 Ag8 121.1(9) . .
P1 O2 Ag12 101.4(8) . .
Ag8 O2 Ag12 108.9(6) . .
P1 O3 Ag17 122.0(9) . .
P2 O4 Ag19 121.4(11) . .
P2 O4 Ag10 110.1(9) . .
Ag19 O4 Ag10 102.6(7) . .
P2 O5 Ag16 116.9(10) . 3_656
P2 O5 Ag9 137.1(10) . 3_656
Ag16 O5 Ag9 74.1(5) 3_656 3_656
P2 O6 Ag20 133.0(12) . .
C74 O7 Ag7 134(2) . .
C76 O8 Ag7 128(2) . .
C69 O9 Ag13 129(2) . .
C71 O10 Ag13 135(2) . .
C85 O11 Ag15 130(3) . .
C85 O12 Ag2 138(4) . .
V1 O13 Ag2 121.4(10) . 3_656
V1 O13 Ag15 121.3(9) . 3_656
Ag2 O13 Ag15 114.8(8) 3_656 3_656
V1 O14 Ag10 117.9(10) . .
V1 O15 Ag12 126.2(9) . .
O2 P1 O3 110.8(10) . .
O2 P1 O1 112.3(10) . .
O3 P1 O1 111.2(9) . .
O2 P1 C61 108.9(11) . .
O3 P1 C61 106.2(11) . .
O1 P1 C61 107.3(11) . .
O6 P2 O4 110.7(12) . .
O6 P2 O5 110.7(10) . .
O4 P2 O5 111.1(10) . .
O6 P2 C65 108.8(13) . .
O4 P2 C65 106.6(12) . .
O5 P2 C65 108.9(11) . .

loop_
_geom_bond_atom_site_label_1
_geom_bond_atom_site_label_2
_geom_bond_distance
_geom_bond_site_symmetry_2
Ag1 C1 2.11(3) .
Ag1 C43 2.38(2) .
Ag1 C44 2.55(2) .
Ag1 Ag16 2.969(3) .
Ag1 Ag2 2.981(3) .
Ag1 Ag20 3.181(3) 3_656
Ag1 Ag11 3.340(3) 3_656
Ag2 C1 2.15(2) .
Ag2 O12 2.31(3) .
Ag2 O13 2.399(17) 3_656
Ag2 C25 2.52(2) .
Ag2 Ag3 3.081(3) .
Ag2 Ag14 3.142(3) .
Ag2 Ag16 3.167(3) .
Ag3 C37 2.12(2) .
Ag3 C25 2.15(2) .
Ag3 Ag10 2.834(3) .
Ag3 Ag12 2.913(2) .
Ag3 Ag15 3.084(2) .
Ag4 C55 2.11(3) .
Ag4 C8 2.23(2) .
Ag4 C7 2.49(3) .
Ag4 Ag20 3.070(4) .
Ag4 Ag7 3.196(4) .
Ag4 Ag5 3.259(3) .
Ag5 C8 2.01(2) .
Ag5 O1 2.076(16) .
Ag5 Ag13 2.888(3) .
Ag5 Ag8 3.105(3) .
Ag5 Ag11 3.235(3) .
Ag6 C79 2.27(2) .
Ag6 C43 2.35(2) .
Ag6 O1 2.452(15) 3_656
Ag6 C44 2.52(2) .
Ag6 Ag17 2.939(3) 3_656
Ag6 Ag15 3.077(2) .
Ag6 Ag11 3.186(2) 3_656
Ag7 C13 2.26(3) .
Ag7 C55 2.30(3) .
Ag7 O7 2.428(19) .
Ag7 O8 2.46(3) .
Ag7 C14 2.64(3) .
Ag7 Ag20 3.137(4) .
Ag8 C31 2.03(2) .
Ag8 O2 2.136(15) .
Ag8 Ag13 2.938(3) .
Ag8 Ag18 3.244(3) .
Ag9 C49 2.22(2) .
Ag9 C37 2.26(2) 3_656
Ag9 O5 2.530(18) 3_656
Ag9 C38 2.589(18) 3_656
Ag9 Ag16 2.919(3) .
Ag9 Ag10 2.941(3) 3_656
Ag9 Ag17 2.962(3) .
Ag9 Ag15 3.139(3) 3_656
Ag10 O4 2.299(17) .
Ag10 C37 2.36(2) .
Ag10 C19 2.47(2) .
Ag10 O14 2.493(18) .
Ag10 C20 2.70(2) .
Ag10 Ag9 2.941(3) 3_656
Ag10 Ag12 3.147(3) .
Ag10 Ag11 3.205(3) .
Ag11 C19 2.07(2) .
Ag11 C43 2.092(19) 3_656
Ag11 Ag19 2.984(3) .
Ag11 Ag12 3.165(3) .
Ag11 Ag6 3.186(2) 3_656
Ag11 Ag20 3.238(4) .
Ag11 Ag1 3.340(3) 3_656
Ag12 C25 2.37(2) .
Ag12 C19 2.40(2) .
Ag12 O2 2.418(16) .
Ag12 O15 2.458(16) .
Ag12 Ag14 3.043(3) .
Ag13 C31 2.23(3) .
Ag13 C8 2.26(3) .
Ag13 O10 2.381(19) .
Ag13 O9 2.47(2) .
Ag13 Ag18 3.025(3) .
Ag14 C49 2.14(2) .
Ag14 C25 2.22(2) .
Ag14 C26 2.66(2) .
Ag14 Ag16 2.914(3) .
Ag14 Ag17 2.940(3) .
Ag15 C79 2.27(2) .
Ag15 O11 2.35(3) .
Ag15 O13 2.42(2) 3_656
Ag15 C37 2.54(2) .
Ag15 Ag17 2.910(3) 3_656
Ag15 Ag9 3.139(3) 3_656
Ag16 C1 2.25(3) .
Ag16 O5 2.307(17) 3_656
Ag16 C49 2.41(2) .
Ag16 C2 2.69(3) .
Ag17 C79 2.17(2) 3_656
Ag17 O3 2.298(15) .
Ag17 C49 2.36(2) .
Ag17 Ag15 2.910(3) 3_656
Ag17 Ag6 2.939(3) 3_656
Ag18 C13 2.16(3) .
Ag18 C31 2.22(2) .
Ag18 O1W 2.473(18) .
Ag18 C32 2.61(2) .
Ag18 Ag19 2.842(3) .
Ag19 C13 2.09(3) .
Ag19 O4 2.273(18) .
Ag19 C19 2.49(2) .
Ag19 Ag20 3.071(4) .
Ag20 O6 2.084(17) .
Ag20 C55 2.20(2) .
Ag20 C56 2.62(3) .
Ag20 Ag1 3.181(3) 3_656
V1 O15 1.642(16) .
V1 O13 1.67(2) .
V1 O14 1.68(2) .
V1 O16 1.84(4) .
C1 C2 1.24(4) .
C2 C3 1.54(4) .
C3 C6 1.50(4) .
C3 C4 1.54(4) .
C3 C5 1.54(4) .
C4 H4A 0.9800 .
C4 H4B 0.9800 .
C4 H4C 0.9800 .
C5 H5A 0.9800 .
C5 H5B 0.9800 .
C5 H5C 0.9800 .
C6 H6A 0.9800 .
C6 H6B 0.9800 .
C6 H6C 0.9800 .
C7 C8 1.25(3) .
C7 C9 1.45(3) .
C9 C12 1.54(5) .
C9 C10 1.56(5) .
C9 C11 1.59(4) .
C10 H10A 0.9800 .
C10 H10B 0.9800 .
C10 H10C 0.9800 .
C11 H11A 0.9800 .
C11 H11B 0.9800 .
C11 H11C 0.9800 .
C12 H12A 0.9800 .
C12 H12B 0.9800 .
C12 H12C 0.9800 .
C13 C14 1.24(3) .
C14 C15 1.51(4) .
C15 C16 1.48(5) .
C15 C18 1.53(5) .
C15 C17 1.59(4) .
C16 H16A 0.9800 .
C16 H16B 0.9800 .
C16 H16C 0.9800 .
C17 H17A 0.9800 .
C17 H17B 0.9800 .
C17 H17C 0.9800 .
C18 H18A 0.9800 .
C18 H18B 0.9800 .
C18 H18C 0.9800 .
C19 C20 1.24(3) .
C20 C21 1.515(17) .
C21 C22A 1.522(19) .
C21 C22B 1.53(2) .
C21 C23A 1.531(19) .
C21 C24A 1.540(19) .
C21 C23B 1.54(2) .
C21 C24B 1.54(2) .
C22A H22A 0.9800 .
C22A H22B 0.9800 .
C22A H22C 0.9800 .
C23A H23A 0.9800 .
C23A H23B 0.9800 .
C23A H23C 0.9800 .
C24A H24A 0.9800 .
C24A H24B 0.9800 .
C24A H24C 0.9800 .
C22B H22D 0.9800 .
C22B H22E 0.9800 .
C22B H22F 0.9800 .
C23B H23D 0.9800 .
C23B H23E 0.9800 .
C23B H23F 0.9800 .
C24B H24D 0.9800 .
C24B H24E 0.9800 .
C24B H24F 0.9800 .
C25 C26 1.21(3) .
C26 C27 1.44(4) .
C27 C28 1.52(4) .
C27 C30 1.55(4) .
C27 C29 1.56(4) .
C28 H28A 0.9800 .
C28 H28B 0.9800 .
C28 H28C 0.9800 .
C29 H29A 0.9800 .
C29 H29B 0.9800 .
C29 H29C 0.9800 .
C30 H30A 0.9800 .
C30 H30B 0.9800 .
C30 H30C 0.9800 .
C31 C32 1.21(3) .
C32 C33 1.57(4) .
C33 C34 1.47(4) .
C33 C36 1.50(4) .
C33 C35 1.51(4) .
C34 H34A 0.9800 .
C34 H34B 0.9800 .
C34 H34C 0.9800 .
C35 H35A 0.9800 .
C35 H35B 0.9800 .
C35 H35C 0.9800 .
C36 H36A 0.9800 .
C36 H36B 0.9800 .
C36 H36C 0.9800 .
C37 C38 1.15(3) .
C37 Ag9 2.26(2) 3_656
C38 C39 1.526(17) .
C38 Ag9 2.589(18) 3_656
C39 C41 1.522(18) .
C39 C42 1.534(18) .
C39 C40 1.549(18) .
C40 H40A 0.9800 .
C40 H40B 0.9800 .
C40 H40C 0.9800 .
C41 H41A 0.9800 .
C41 H41B 0.9800 .
C41 H41C 0.9800 .
C42 H42A 0.9800 .
C42 H42B 0.9800 .
C42 H42C 0.9800 .
C43 C44 1.184(17) .
C43 Ag11 2.092(19) 3_656
C44 C45 1.530(17) .
C45 C46 1.519(18) .
C45 C47 1.527(18) .
C45 C48 1.538(18) .
C46 H46A 0.9800 .
C46 H46B 0.9800 .
C46 H46C 0.9800 .
C47 H47A 0.9800 .
C47 H47B 0.9800 .
C47 H47C 0.9800 .
C48 H48A 0.9800 .
C48 H48B 0.9800 .
C48 H48C 0.9800 .
C49 C50 1.23(3) .
C50 C51 1.45(3) .
C51 C53 1.52(4) .
C51 C54 1.55(4) .
C51 C52 1.56(4) .
C52 H52A 0.9800 .
C52 H52B 0.9800 .
C52 H52C 0.9800 .
C53 H53A 0.9800 .
C53 H53B 0.9800 .
C53 H53C 0.9800 .
C54 H54A 0.9800 .
C54 H54B 0.9800 .
C54 H54C 0.9800 .
C55 C56 1.19(4) .
C56 C57 1.50(4) .
C57 C58 1.44(5) .
C57 C60 1.55(5) .
C57 C59 1.59(5) .
C58 H58A 0.9800 .
C58 H58B 0.9800 .
C58 H58C 0.9800 .
C59 H59A 0.9800 .
C59 H59B 0.9800 .
C59 H59C 0.9800 .
C60 H60A 0.9800 .
C60 H60B 0.9800 .
C60 H60C 0.9800 .
C61 C64 1.53(4) .
C61 C63 1.54(4) .
C61 C62 1.56(4) .
C61 P1 1.83(2) .
C62 H62A 0.9800 .
C62 H62B 0.9800 .
C62 H62C 0.9800 .
C63 H63A 0.9800 .
C63 H63B 0.9800 .
C63 H63C 0.9800 .
C64 H64A 0.9800 .
C64 H64B 0.9800 .
C64 H64C 0.9800 .
C65 C68 1.50(4) .
C65 C67 1.52(4) .
C65 C66 1.53(4) .
C65 P2 1.85(3) .
C66 H66A 0.9800 .
C66 H66B 0.9800 .
C66 H66C 0.9800 .
C67 H67A 0.9800 .
C67 H67B 0.9800 .
C67 H67C 0.9800 .
C68 H68A 0.9800 .
C68 H68B 0.9800 .
C68 H68C 0.9800 .
C69 O9 1.17(3) .
C69 C70 1.50(4) .
C69 C72 1.55(4) .
C70 C71 1.40(4) .
C70 H70 0.9500 .
C71 O10 1.17(3) .
C71 C73 1.52(4) .
C72 F7 1.17(4) .
C72 F8 1.32(4) .
C72 F9 1.35(4) .
C73 F10 1.30(3) .
C73 F11 1.33(3) .
C73 F12 1.34(3) .
C74 O7 1.22(4) .
C74 C77 1.40(4) .
C74 C75 1.40(5) .
C75 C76 1.42(6) .
C75 H75 0.9500 .
C76 O8 1.24(5) .
C76 C78 1.55(6) .
C78 F3 1.319(19) .
C78 F2 1.33(2) .
C78 F1 1.342(19) .
C77 F5 1.319(19) .
C77 F6 1.327(19) .
C77 F4 1.339(19) .
C79 C80 1.12(3) .
C79 Ag17 2.17(2) 3_656
C80 C81 1.50(3) .
C81 C82 1.51(4) .
C81 C83 1.53(4) .
C81 C84 1.55(4) .
C82 H82A 0.9800 .
C82 H82B 0.9800 .
C82 H82C 0.9800 .
C83 H83A 0.9800 .
C83 H83B 0.9800 .
C83 H83C 0.9800 .
C84 H84A 0.9800 .
C84 H84B 0.9800 .
C84 H84C 0.9800 .
C85 O11 1.19(5) .
C85 O12 1.20(6) .
C85 C86 1.523(19) .
C86 F13 1.317(19) .
C86 F15 1.325(19) .
C86 F14 1.328(19) .
O1 P1 1.545(17) .
O1 Ag6 2.452(15) 3_656
O2 P1 1.537(17) .
O3 P1 1.539(16) .
O4 P2 1.532(19) .
O5 P2 1.548(17) .
O5 Ag16 2.307(17) 3_656
O5 Ag9 2.530(18) 3_656
O6 P2 1.53(2) .
O13 Ag2 2.399(17) 3_656
O13 Ag15 2.42(2) 3_656

loop_
_geom_torsion_atom_site_label_1
_geom_torsion_atom_site_label_2
_geom_torsion_atom_site_label_3
_geom_torsion_atom_site_label_4
_geom_torsion
_geom_torsion_site_symmetry_1
_geom_torsion_site_symmetry_4
Ag1 C1 C2 Ag16 -91(3) . .
Ag2 C1 C2 Ag16 99(3) . .
Ag16 C2 C3 C6 107(3) . .
Ag16 C2 C3 C4 -132(2) . .
Ag16 C2 C3 C5 -13(4) . .
Ag4 C7 C8 Ag5 -111(6) . .
Ag4 C7 C8 Ag13 107.1(17) . .
Ag4 C7 C9 C12 68(3) . .
Ag4 C7 C9 C10 -171(2) . .
Ag4 C7 C9 C11 -52(4) . .
Ag19 C13 C14 Ag7 126(4) . .
Ag18 C13 C14 Ag7 -105(2) . .
Ag7 C14 C15 C16 171(2) . .
Ag7 C14 C15 C18 -66(3) . .
Ag7 C14 C15 C17 51(3) . .
Ag12 C19 C20 Ag10 80.3(7) . .
Ag19 C19 C20 Ag10 -91.6(8) . .
Ag10 C20 C21 C22A -38(2) . .
Ag10 C20 C21 C22B -101(3) . .
Ag10 C20 C21 C23A -159.8(17) . .
Ag10 C20 C21 C24A 82(2) . .
Ag10 C20 C21 C23B 137(3) . .
Ag10 C20 C21 C24B 18(3) . .
Ag3 C25 C26 Ag14 -165(5) . .
Ag12 C25 C26 Ag14 85.2(13) . .
Ag2 C25 C26 Ag14 -83.1(9) . .
Ag14 C26 C27 C28 8(3) . .
Ag14 C26 C27 C30 -108(3) . .
Ag14 C26 C27 C29 129(3) . .
Ag8 C31 C32 Ag18 118(4) . .
Ag13 C31 C32 Ag18 -87.1(16) . .
Ag18 C32 C33 C34 38(3) . .
Ag18 C32 C33 C36 -81(3) . .
Ag18 C32 C33 C35 158.9(18) . .
Ag3 C37 C38 Ag9 155(5) . 3_656
Ag10 C37 C38 Ag9 -79.0(14) . 3_656
Ag15 C37 C38 Ag9 81.4(7) . 3_656
Ag9 C38 C39 C41 176.2(16) 3_656 .
Ag9 C38 C39 C42 56(2) 3_656 .
Ag9 C38 C39 C40 -63(2) 3_656 .
Ag6 C43 C44 C45 -121(12) . .
Ag1 C43 C44 C45 133(12) . .
Ag1 C43 C44 Ag6 -106.1(7) . .
Ag6 C43 C44 Ag1 106.1(7) . .
C43 C44 C45 C46 -72(12) . .
Ag6 C44 C45 C46 172.0(14) . .
Ag1 C44 C45 C46 56.5(19) . .
C43 C44 C45 C47 49(12) . .
Ag6 C44 C45 C47 -66.7(19) . .
Ag1 C44 C45 C47 177.8(14) . .
C43 C44 C45 C48 168(11) . .
Ag6 C44 C45 C48 52.5(19) . .
Ag1 C44 C45 C48 -63.0(19) . .
Ag4 C55 C56 Ag20 -116(8) . .
Ag7 C55 C56 Ag20 89.8(13) . .
Ag20 C56 C57 C58 -165(2) . .
Ag20 C56 C57 C60 -39(4) . .
Ag20 C56 C57 C59 77(4) . .
O9 C69 C70 C71 -6(5) . .
C72 C69 C70 C71 174(3) . .
C69 C70 C71 O10 4(5) . .
C69 C70 C71 C73 -179(2) . .
O9 C69 C72 F7 73(5) . .
C70 C69 C72 F7 -107(4) . .
O9 C69 C72 F8 -153(3) . .
C70 C69 C72 F8 27(4) . .
O9 C69 C72 F9 -44(5) . .
C70 C69 C72 F9 135(3) . .
O10 C71 C73 F10 171(3) . .
C70 C71 C73 F10 -7(4) . .
O10 C71 C73 F11 -67(3) . .
C70 C71 C73 F11 115(3) . .
O10 C71 C73 F12 49(4) . .
C70 C71 C73 F12 -129(3) . .
O7 C74 C75 C76 -1(6) . .
C77 C74 C75 C76 178(3) . .
C74 C75 C76 O8 1(8) . .
C74 C75 C76 C78 -177(3) . .
O8 C76 C78 F3 55(5) . .
C75 C76 C78 F3 -126(4) . .
O8 C76 C78 F2 176(4) . .
C75 C76 C78 F2 -5(5) . .
O8 C76 C78 F1 -62(5) . .
C75 C76 C78 F1 117(4) . .
O7 C74 C77 F5 167(3) . .
C75 C74 C77 F5 -12(5) . .
O7 C74 C77 F6 43(4) . .
C75 C74 C77 F6 -136(3) . .
O7 C74 C77 F4 -71(4) . .
C75 C74 C77 F4 109(4) . .
O11 C85 C86 F13 89(4) . .
O12 C85 C86 F13 -93(4) . .
O11 C85 C86 F15 -30(5) . .
O12 C85 C86 F15 147(4) . .
O11 C85 C86 F14 -152(3) . .
O12 C85 C86 F14 25(5) . .
C77 C74 O7 Ag7 -179(2) . .
C75 C74 O7 Ag7 0(5) . .
C75 C76 O8 Ag7 -1(8) . .
C78 C76 O8 Ag7 178(2) . .
C70 C69 O9 Ag13 -1(5) . .
C72 C69 O9 Ag13 178(2) . .
C70 C71 O10 Ag13 7(5) . .
C73 C71 O10 Ag13 -171(2) . .
O12 C85 O11 Ag15 21(9) . .
C86 C85 O11 Ag15 -163(2) . .
O11 C85 O12 Ag2 -22(10) . .
C86 C85 O12 Ag2 161(3) . .
O15 V1 O13 Ag2 156.6(12) . 3_656
O14 V1 O13 Ag2 38.7(16) . 3_656
O16 V1 O13 Ag2 -100.0(18) . 3_656
O15 V1 O13 Ag15 -42.4(15) . 3_656
O14 V1 O13 Ag15 -160.3(12) . 3_656
O16 V1 O13 Ag15 61(2) . 3_656
O15 V1 O14 Ag10 44.3(17) . .
O13 V1 O14 Ag10 162.1(12) . .
O16 V1 O14 Ag10 -63(2) . .
O13 V1 O15 Ag12 -166.3(13) . .
O14 V1 O15 Ag12 -48.7(19) . .
O16 V1 O15 Ag12 77(2) . .
Ag8 O2 P1 O3 162.5(9) . .
Ag12 O2 P1 O3 42.0(10) . .
Ag8 O2 P1 O1 37.4(14) . .
Ag12 O2 P1 O1 -83.1(9) . .
Ag8 O2 P1 C61 -81.1(14) . .
Ag12 O2 P1 C61 158.3(10) . .
Ag17 O3 P1 O2 -136.6(11) . .
Ag17 O3 P1 O1 -11.0(15) . .
Ag17 O3 P1 C61 105.4(13) . .
Ag5 O1 P1 O2 -44.4(15) . .
Ag6 O1 P1 O2 104.5(13) 3_656 .
Ag5 O1 P1 O3 -169.2(12) . .
Ag6 O1 P1 O3 -20.3(16) 3_656 .
Ag5 O1 P1 C61 75.2(16) . .
Ag6 O1 P1 C61 -136.0(13) 3_656 .
C64 C61 P1 O2 63(2) . .
C63 C61 P1 O2 -59(2) . .
C62 C61 P1 O2 -178.7(18) . .
C64 C61 P1 O3 -177.9(18) . .
C63 C61 P1 O3 60(2) . .
C62 C61 P1 O3 -59(2) . .
C64 C61 P1 O1 -59(2) . .
C63 C61 P1 O1 179.1(17) . .
C62 C61 P1 O1 60(2) . .
Ag20 O6 P2 O4 39(2) . .
Ag20 O6 P2 O5 162.8(15) . .
Ag20 O6 P2 C65 -78(2) . .
Ag19 O4 P2 O6 -32.8(15) . .
Ag10 O4 P2 O6 86.9(12) . .
Ag19 O4 P2 O5 -156.2(10) . .
Ag10 O4 P2 O5 -36.4(14) . .
Ag19 O4 P2 C65 85.4(14) . .
Ag10 O4 P2 C65 -154.9(11) . .
Ag16 O5 P2 O6 -2.9(15) 3_656 .
Ag9 O5 P2 O6 -98.3(17) 3_656 .
Ag16 O5 P2 O4 120.5(12) 3_656 .
Ag9 O5 P2 O4 25.2(19) 3_656 .
Ag16 O5 P2 C65 -122.4(13) 3_656 .
Ag9 O5 P2 C65 142.2(16) 3_656 .
C68 C65 P2 O6 -178(2) . .
C67 C65 P2 O6 -64(2) . .
C66 C65 P2 O6 53(2) . .
C68 C65 P2 O4 62(3) . .
C67 C65 P2 O4 176(2) . .
C66 C65 P2 O4 -67(2) . .
C68 C65 P2 O5 -58(3) . .
C67 C65 P2 O5 56(2) . .
C66 C65 P2 O5 174(2) . .
